data_4129248
loop_
_publ_author_name
'Dielmann, Fabian'
'Andrada, Diego M.'
'Frenking, Gernot'
'Bertrand, Guy'

_publ_section_title
;
 Isolation of bridging and terminal coinage metal-nitrene complexes.
;
_journal_issue 10
_journal_name_full 'Journal of the American Chemical Society'
_journal_page_first 3800
_journal_page_last 3802
_journal_paper_doi 10.1021/ja5007355
_journal_volume 136
_journal_year 2014
_chemical_formula_moiety 'C108 H152 Cu N14 P2, C4 H8 O, C F3 O3 S'
_chemical_formula_sum 'C113 H160 Cu F3 N14 O4 P2 S'
_chemical_formula_weight 1993.09
_space_group_crystal_system monoclinic
_space_group_IT_number 14
_space_group_name_Hall '-P 2yn'
_space_group_name_H-M_alt 'P 1 21/n 1'
_atom_sites_solution_hydrogens geom
_atom_sites_solution_primary direct
_atom_sites_solution_secondary difmap
_audit_creation_date 2013-07-15
_audit_creation_method
;
  Olex2 1.2
  (compiled Apr 23 2013 17:54:37, GUI svn.r4466)
;
_cell_angle_alpha 90.00
_cell_angle_beta 112.552(2)
_cell_angle_gamma 90.00
_cell_formula_units_Z 4
_cell_length_a 20.6834(12)
_cell_length_b 25.1597(16)
_cell_length_c 24.6629(12)
_cell_measurement_reflns_used 3779
_cell_measurement_temperature 100(2)
_cell_measurement_theta_max 21.75
_cell_measurement_theta_min 2.34
_cell_volume 11852.9(12)
_computing_cell_refinement 'Bruker SAINT'
_computing_data_collection 'Bruker APEX2'
_computing_data_reduction 'Bruker SAINT'
_computing_molecular_graphics
;
O. V. Dolomanov, L. J. Bourhis, R. J. Gildea, J. A. K. Howard and H. Puschmann,
OLEX2: a complete structure solution, refinement and analysis program.
J. Appl. Cryst. (2009). 42, 339-341.
;
_computing_publication_material
;
O. V. Dolomanov, L. J. Bourhis, R. J. Gildea, J. A. K. Howard and H. Puschmann,
OLEX2: a complete structure solution, refinement and analysis program.
J. Appl. Cryst. (2009). 42, 339-341.
;
_computing_structure_refinement
;
XL, G.M. Sheldrick, Acta Cryst.
(2008). A64, 112-122
;
_computing_structure_solution 'SHELXS-97 (Sheldrick, 2008)'
_diffrn_ambient_temperature 100(2)
_diffrn_measured_fraction_theta_full 0.996
_diffrn_measured_fraction_theta_max 0.996
_diffrn_measurement_device_type 'Bruker APEX-II CCD'
_diffrn_measurement_method '\f and \w scans'
_diffrn_radiation_monochromator graphite
_diffrn_radiation_type MoK\a
_diffrn_radiation_wavelength 0.71073
_diffrn_reflns_av_R_equivalents 0.0577
_diffrn_reflns_av_unetI/netI 0.0629
_diffrn_reflns_limit_h_max 25
_diffrn_reflns_limit_h_min -25
_diffrn_reflns_limit_k_max 30
_diffrn_reflns_limit_k_min -30
_diffrn_reflns_limit_l_max 30
_diffrn_reflns_limit_l_min -30
_diffrn_reflns_number 99674
_diffrn_reflns_theta_full 25.69
_diffrn_reflns_theta_max 25.69
_diffrn_reflns_theta_min 1.21
_diffrn_source 'fine-focus sealed tube'
_diffrn_standards_number 0
_exptl_absorpt_coefficient_mu 0.287
_exptl_absorpt_correction_T_max 0.7454
_exptl_absorpt_correction_T_min 0.6181
_exptl_absorpt_correction_type multi-scan
_exptl_absorpt_process_details
;
SADABS-2012/1 (Bruker,2012) was used for absorption correction.
;
_exptl_crystal_colour 'clear colourless'
_exptl_crystal_colour_primary colourless
_exptl_crystal_density_diffrn 1.117
_exptl_crystal_density_method 'not measured'
_exptl_crystal_description block
_exptl_crystal_F_000 4280
_exptl_crystal_size_max 0.151
_exptl_crystal_size_mid 0.133
_exptl_crystal_size_min 0.119
_platon_squeeze_details
;
The difference map peaklist indicated that there are three THF molecules in the
asymmetric unit. Only one could be refined from difference Fourier peaks. 
Two of them were heavily disordered and it was impossible to refine any 
reasonable molecule from difference Fourier peaks. Therefore the midpoint, the 
size and the number of electrons in that void were refined with the program 
SQUEEZE (Sluis and Spek, 1990). Six voids were found in the unit cell with 
overall 364 electrons. This electron number corresponds roughly to eight THF
molecules in the unit cell.
;
_refine_diff_density_max 0.654
_refine_diff_density_min -0.597
_refine_diff_density_rms 0.069
_refine_ls_extinction_method none
_refine_ls_goodness_of_fit_ref 1.067
_refine_ls_hydrogen_treatment constr
_refine_ls_matrix_type full
_refine_ls_number_parameters 1855
_refine_ls_number_reflns 22436
_refine_ls_number_restraints 372
_refine_ls_restrained_S_all 1.066
_refine_ls_R_factor_all 0.1197
_refine_ls_R_factor_gt 0.0763
_refine_ls_shift/su_max 0.088
_refine_ls_shift/su_mean 0.006
_refine_ls_structure_factor_coef Fsqd
_refine_ls_weighting_details 'calc w=1/[\s^2^(Fo^2^)+(0.1355P)^2^+0.0000P] where P=(Fo^2^+2Fc^2^)/3'
_refine_ls_weighting_scheme calc
_refine_ls_wR_factor_gt 0.2114
_refine_ls_wR_factor_ref 0.2316
_reflns_number_gt 13340
_reflns_number_total 22436
_reflns_threshold_expression >2sigma(I)
_cod_data_source_file ja5007355_si_001.cif
_cod_data_source_block 4a-DF457b
_cod_database_code 4129248
_olex2_refinement_description
;
1. Fixed Uiso
 At 1.2 times of:
  All C(H) groups, All C(H,H) groups
 At 1.5 times of:
  All C(H,H,H) groups
2. Restrained distances
 C91A-C86A = C91B-C86B
 1.52 with sigma of 0.02
3. Rigid bond restraints
 C71B, C71A, C72A, C72B, C70B, C70A, C65B, C65A, C64A, C64B, C63B, C63A, C8B,
 C9B, C81B, C69B, C69A, C80B, C80A, C79A, C79B, C68B, C68A, C67B, C67A, C74A,
 C73B, C73A, N9B, C77A, C77B, C7A, C82B, C82A, C83A, C83B, C1F, C1D, C1G, C1C,
 C1E, C1H, C92A, C92B, C91B, C91A, C93B, C93A, C86B, C87B, C86A, N13B, N13A,
 C12A, C12B, C11B, C11A, C10B, C8, C1I, C7, C1K, C99B, C95B, C99A, C98B, C97B,
 C9, C1J, C90A, C98A, C1L, C10, C12, C1M, C11, C96A, C96B, C76A, C76B, C88B,
 C87A, C88A, C89B, C89A, C90B, C85A, C85B, C94B, C94A, C81A, C74B, C75B, C75A,
 C84B, C78B, C78A, C62A, N14A, N14B, C97A, C1N, C66A, C66B, C61A, C61B, N10B,
 N10A, C8A, C9A, N11B, N11A, C95A, C7B, N9A, N12A, N12B, C10A, C62B, C84A
 with sigma for 1-2 distances of 0.001 and sigma for 1-3 distances of 0.002
4. Uiso/Uaniso restraints and constraints
C63A \\sim C63B: within 1.7A with sigma of 0.02 and sigma for terminal atoms of 0.03
Uanis(C91A) \\sim Ueq, Uanis(C91B) \\sim Ueq: with sigma of 0.004 and sigma for terminal atoms of 0.004
Uanis(O2A) \\sim Ueq, Uanis(C1B) \\sim Ueq, Uanis(C1A) \\sim Ueq, Uanis(F2A) \\sim Ueq, Uanis(F1A) \\sim Ueq, Uanis(F1B) \\sim Ueq: with sigma of 0.01 and sigma for terminal atoms of 0.02
Uanis(C79A) = Uanis(C79B)
Uanis(C7B) = Uanis(C7A)
Uanis(C94A) = Uanis(C94B)
Uanis(C8B) = Uanis(C8A)
Uanis(C9B) = Uanis(C9A)
Uanis(C1G) = Uanis(C1C)
5. Others
 Fixed Sof: F1A(0.5) F2B(0.5) F3A(0.5) C95A(0.5) H95A(0.5) H95B(0.5) H95C(0.5)
 C1C(0.5) H1C(0.5) C96A(0.5) H96A(0.5) H96B(0.5) H96C(0.5) C94A(0.5) H94A(0.5)
 C1E(0.5) H1EA(0.5) H1EB(0.5) H1EC(0.5) C1D(0.5) H1DA(0.5) H1DB(0.5) H1DC(0.5)
 C1I(0.5) H1I(0.5) C1N(0.5) H1NA(0.5) H1NB(0.5) H1NC(0.5) C10A(0.5) C1J(0.5)
 C1L(0.5) H1L(0.5) C97A(0.5) C98A(0.5) C1M(0.5) H1MA(0.5) H1MB(0.5) H1MC(0.5)
 C1K(0.5) H1K(0.5) C99A(0.5) H99A(0.5) N13A(0.5) C85A(0.5) C90B(0.5) C89B(0.5)
 H89B(0.5) C88B(0.5) H88B(0.5) C87B(0.5) H87B(0.5) C86B(0.5) O1A(0.5) N14A(0.5)
 S1A(0.5) C11A(0.5) H11A(0.5) H11B(0.5) C12A(0.5) H12A(0.5) H12B(0.5) O2B(0.5)
 O3A(0.5) C69A(0.5) H69A(0.5) H69B(0.5) H69C(0.5) C79A(0.5) H79A(0.5) C81A(0.5)
 H81A(0.5) H81B(0.5) H81C(0.5) C72A(0.5) H72A(0.5) H72B(0.5) H72C(0.5)
 C71A(0.5) H71A(0.5) H71B(0.5) H71C(0.5) C68A(0.5) H68A(0.5) H68B(0.5)
 H68C(0.5) C67A(0.5) H67A(0.5) C73A(0.5) C74A(0.5) C75A(0.5) H75A(0.5)
 C78A(0.5) C77A(0.5) H77A(0.5) C1B(0.5) C76A(0.5) H76A(0.5) C82A(0.5) H82A(0.5)
 C80A(0.5) H80A(0.5) H80B(0.5) H80C(0.5) C84A(0.5) H84A(0.5) H84B(0.5)
 H84C(0.5) C83A(0.5) H83A(0.5) H83B(0.5) H83C(0.5) C93B(0.5) H93A(0.5)
 H93B(0.5) H93C(0.5) C92B(0.5) H92A(0.5) H92B(0.5) H92C(0.5) C9A(0.5) H9AA(0.5)
 H9AB(0.5) C91B(0.5) H91B(0.5) N9A(0.5) N12A(0.5) C7A(0.5) N11A(0.5) C63A(0.5)
 H63A(0.5) C62A(0.5) C61A(0.5) C66A(0.5) C64A(0.5) H64A(0.5) C70A(0.5)
 H70A(0.5) C8A(0.5) H8AA(0.5) H8AB(0.5) N10A(0.5) C65A(0.5) H65A(0.5) C87A(0.5)
 H87A(0.5) C89A(0.5) H89A(0.5) C90A(0.5) C88A(0.5) H88A(0.5) C86A(0.5)
 C93A(0.5) H93D(0.5) H93E(0.5) H93F(0.5) C91A(0.5) H91A(0.5) C92A(0.5)
 H92D(0.5) H92E(0.5) H92F(0.5) C73B(0.5) C76B(0.5) H76B(0.5) C75B(0.5)
 H75B(0.5) C74B(0.5) C71B(0.5) H71D(0.5) H71E(0.5) H71F(0.5) C70B(0.5)
 H70B(0.5) C72B(0.5) H72D(0.5) H72E(0.5) H72F(0.5) C81B(0.5) H81D(0.5)
 H81E(0.5) H81F(0.5) C82B(0.5) H82B(0.5) C78B(0.5) C77B(0.5) H77B(0.5)
 C80B(0.5) H80D(0.5) H80E(0.5) H80F(0.5) C79B(0.5) H79B(0.5) C11B(0.5)
 H11C(0.5) H11D(0.5) C10B(0.5) C61B(0.5) C12B(0.5) H12C(0.5) H12D(0.5) C8B(0.5)
 H8BA(0.5) H8BB(0.5) C7B(0.5) C1A(0.5) C9B(0.5) H9BA(0.5) H9BB(0.5) C68B(0.5)
 H68D(0.5) H68E(0.5) H68F(0.5) C67B(0.5) H67B(0.5) C69B(0.5) H69D(0.5)
 H69E(0.5) H69F(0.5) C64B(0.5) H64B(0.5) C63B(0.5) H63B(0.5) C62B(0.5)
 C66B(0.5) C65B(0.5) H65B(0.5) C83B(0.5) H83D(0.5) H83E(0.5) H83F(0.5)
 N11B(0.5) N10B(0.5) N9B(0.5) N14B(0.5) N13B(0.5) N12B(0.5) C12(0.5) H12E(0.5)
 H12F(0.5) H12G(0.5) F3B(0.5) F2A(0.5) F1B(0.5) C1G(0.5) H1G(0.5) C1H(0.5)
 H1HA(0.5) H1HB(0.5) H1HC(0.5) O2A(0.5) O1B(0.5) C1F(0.5) H1FA(0.5) H1FB(0.5)
 H1FC(0.5) S1B(0.5) O3B(0.5) C95B(0.5) H95D(0.5) H95E(0.5) H95F(0.5) C94B(0.5)
 H94B(0.5) C96B(0.5) H96D(0.5) H96E(0.5) H96F(0.5) C84B(0.5) H84D(0.5)
 H84E(0.5) H84F(0.5) C85B(0.5) C10(0.5) H10(0.5) C9(0.5) C8(0.5) H8(0.5)
 C11(0.5) H11E(0.5) H11F(0.5) H11G(0.5) C98B(0.5) C97B(0.5) C7(0.5) H7(0.5)
 C99B(0.5) H99B(0.5)
6.a Ternary CH refined with riding coordinates:
 C46(H46), C55(H55), C43(H43), C58(H58), C19(H19), C34(H34), C31(H31),
 C22(H22), C1C(H1C), C94A(H94A), C1L(H1L), C79A(H79A), C67A(H67A), C82A(H82A),
 C91B(H91B), C70A(H70A), C91A(H91A), C70B(H70B), C82B(H82B), C79B(H79B),
 C67B(H67B), C1G(H1G), C94B(H94B), C10(H10)
6.b Secondary CH2 refined with riding coordinates:
 C111(H11H,H11I), C110(H11J,H11K), C113(H11L,H11M), C112(H11N,H11O), C2(H2A,
 H2B), C6(H6A,H6B), C3(H3A,H3B), C5(H5A,H5B), C11A(H11A,H11B), C12A(H12A,H12B),
 C9A(H9AA,H9AB), C8A(H8AA,H8AB), C11B(H11C,H11D), C12B(H12C,H12D), C8B(H8BA,
 H8BB), C9B(H9BA,H9BB)
6.c Aromatic/amide H refined with riding coordinates:
 C53(H53), C51(H51), C52(H52), C39(H39), C40(H40), C41(H41), C15(H15),
 C16(H16), C17(H17), C27(H27), C29(H29), C28(H28), C1I(H1I), C1K(H1K),
 C99A(H99A), C89B(H89B), C88B(H88B), C87B(H87B), C75A(H75A), C77A(H77A),
 C76A(H76A), C63A(H63A), C64A(H64A), C65A(H65A), C87A(H87A), C89A(H89A),
 C88A(H88A), C76B(H76B), C75B(H75B), C77B(H77B), C64B(H64B), C63B(H63B),
 C65B(H65B), C8(H8), C7(H7), C99B(H99B)
6.d Fitted hexagon refined as free rotating group:
 C85A(C90B,C89B,C88B,C87B,C86B)
6.e Idealised Me refined as rotating group:
 C48(H48A,H48B,H48C), C47(H47A,H47B,H47C), C45(H45A,H45B,H45C), C44(H44A,H44B,
 H44C), C56(H56A,H56B,H56C), C57(H57A,H57B,H57C), C59(H59A,H59B,H59C), C60(H60A,
 H60B,H60C), C20(H20A,H20B,H20C), C21(H21A,H21B,H21C), C33(H33A,H33B,H33C),
 C32(H32A,H32B,H32C), C35(H35A,H35B,H35C), C24(H24A,H24B,H24C), C23(H23A,H23B,
 H23C), C36(H36A,H36B,H36C), C95A(H95A,H95B,H95C), C96A(H96A,H96B,H96C),
 C1E(H1EA,H1EB,H1EC), C1D(H1DA,H1DB,H1DC), C1N(H1NA,H1NB,H1NC), C1M(H1MA,H1MB,
 H1MC), C69A(H69A,H69B,H69C), C81A(H81A,H81B,H81C), C72A(H72A,H72B,H72C),
 C71A(H71A,H71B,H71C), C68A(H68A,H68B,H68C), C80A(H80A,H80B,H80C), C84A(H84A,
 H84B,H84C), C83A(H83A,H83B,H83C), C93B(H93A,H93B,H93C), C92B(H92A,H92B,H92C),
 C93A(H93D,H93E,H93F), C92A(H92D,H92E,H92F), C71B(H71D,H71E,H71F), C72B(H72D,
 H72E,H72F), C81B(H81D,H81E,H81F), C80B(H80D,H80E,H80F), C68B(H68D,H68E,H68F),
 C69B(H69D,H69E,H69F), C83B(H83D,H83E,H83F), C12(H12E,H12F,H12G), C1H(H1HA,H1HB,
 H1HC), C1F(H1FA,H1FB,H1FC), C95B(H95D,H95E,H95F), C96B(H96D,H96E,H96F),
 C84B(H84D,H84E,H84F), C11(H11E,H11F,H11G)
;

loop_
_space_group_symop_id
_space_group_symop_operation_xyz
1 'x, y, z'
2 '-x+1/2, y+1/2, -z+1/2'
3 '-x, -y, -z'
4 'x-1/2, -y-1/2, z-1/2'

loop_
_atom_site_label
_atom_site_type_symbol
_atom_site_fract_x
_atom_site_fract_y
_atom_site_fract_z
_atom_site_U_iso_or_equiv
_atom_site_adp_type
_atom_site_occupancy
_atom_site_symmetry_multiplicity
_atom_site_calc_flag
_atom_site_refinement_flags
_atom_site_disorder_assembly
_atom_site_disorder_group
C48 C 1.00657(14) 0.05344(11) 0.30516(11) 0.0549(8) Uani 1 1 d . . .
H48A H 1.0530 0.0395 0.3109 0.082 Uiso 1 1 calc R . .
H48B H 0.9805 0.0609 0.2634 0.082 Uiso 1 1 calc R . .
H48C H 0.9811 0.0270 0.3185 0.082 Uiso 1 1 calc R . .
C46 C 1.01467(12) 0.10521(10) 0.34100(9) 0.0420(6) Uani 1 1 d . . .
H46 H 0.9666 0.1195 0.3325 0.050 Uiso 1 1 calc R . .
C47 C 1.05468(15) 0.14709(13) 0.32213(12) 0.0667(9) Uani 1 1 d . . .
H47A H 1.0594 0.1793 0.3457 0.100 Uiso 1 1 calc R . .
H47B H 1.0292 0.1555 0.2805 0.100 Uiso 1 1 calc R . .
H47C H 1.1013 0.1335 0.3280 0.100 Uiso 1 1 calc R . .
C53 C 0.81180(13) 0.30808(10) 0.32256(10) 0.0457(7) Uani 1 1 d . . .
H53 H 0.8274 0.3300 0.2987 0.055 Uiso 1 1 calc R . .
C54 C 0.84390(12) 0.25928(10) 0.34123(9) 0.0364(6) Uani 1 1 d . . .
C55 C 0.73950(11) 0.21329(11) 0.43207(10) 0.0422(6) Uani 1 1 d . . .
H55 H 0.7742 0.1845 0.4509 0.051 Uiso 1 1 calc R . .
C49 C 0.82152(11) 0.22878(9) 0.37881(9) 0.0320(6) Uani 1 1 d . . .
C50 C 0.76615(12) 0.24517(10) 0.39415(9) 0.0365(6) Uani 1 1 d . . .
C51 C 0.73480(12) 0.29380(10) 0.37176(10) 0.0431(7) Uani 1 1 d . . .
H51 H 0.6961 0.3055 0.3803 0.052 Uiso 1 1 calc R . .
C52 C 0.75864(13) 0.32527(11) 0.33755(10) 0.0467(7) Uani 1 1 d . . .
H52 H 0.7379 0.3590 0.3244 0.056 Uiso 1 1 calc R . .
C39 C 1.11418(11) 0.07300(9) 0.52613(10) 0.0380(6) Uani 1 1 d . . .
H39 H 1.1376 0.0659 0.5669 0.046 Uiso 1 1 calc R . .
C40 C 1.14924(11) 0.06599(10) 0.48859(11) 0.0421(7) Uani 1 1 d . . .
H40 H 1.1963 0.0538 0.5039 0.050 Uiso 1 1 calc R . .
C41 C 1.11728(11) 0.07635(9) 0.43038(10) 0.0388(6) Uani 1 1 d . . .
H41 H 1.1425 0.0715 0.4057 0.047 Uiso 1 1 calc R . .
C37 C 1.01325(10) 0.10150(8) 0.44458(9) 0.0288(5) Uani 1 1 d . . .
C38 C 1.04481(11) 0.09043(8) 0.50446(9) 0.0311(6) Uani 1 1 d . . .
C45 C 1.04641(14) 0.13233(11) 0.59744(11) 0.0529(7) Uani 1 1 d . . .
H45A H 1.0896 0.1150 0.6234 0.079 Uiso 1 1 calc R . .
H45B H 1.0169 0.1401 0.6195 0.079 Uiso 1 1 calc R . .
H45C H 1.0579 0.1655 0.5823 0.079 Uiso 1 1 calc R . .
C42 C 1.04802(11) 0.09397(9) 0.40607(10) 0.0344(6) Uani 1 1 d . . .
C43 C 1.00713(12) 0.09555(9) 0.54630(9) 0.0352(6) Uani 1 1 d . . .
H43 H 0.9600 0.1115 0.5241 0.042 Uiso 1 1 calc R . .
C44 C 0.99620(13) 0.04168(10) 0.56901(10) 0.0439(7) Uani 1 1 d . . .
H44A H 0.9669 0.0196 0.5360 0.066 Uiso 1 1 calc R . .
H44B H 0.9730 0.0463 0.5967 0.066 Uiso 1 1 calc R . .
H44C H 1.0416 0.0243 0.5890 0.066 Uiso 1 1 calc R . .
N3 N 1.07124(9) 0.37980(7) 0.50907(7) 0.0338(5) Uani 1 1 d . C .
N2 N 1.02217(9) 0.29520(7) 0.49234(7) 0.0351(5) Uani 1 1 d . . .
N1 N 0.94331(11) 0.25312(9) 0.54948(10) 0.0589(6) Uani 1 1 d . . .
Cu1 Cu 0.895420(15) 0.239720(14) 0.595493(13) 0.04721(9) Uani 1 1 d . . .
N7 N 0.85308(8) 0.17727(7) 0.39961(7) 0.0285(4) Uani 1 1 d . . .
N6 N 0.94188(8) 0.12134(7) 0.41988(7) 0.0278(4) Uani 1 1 d . . .
N5 N 0.97021(9) 0.20577(7) 0.45800(8) 0.0343(5) Uani 1 1 d . . .
N4 N 1.11471(9) 0.32196(8) 0.58198(8) 0.0367(5) Uani 1 1 d . . .
C111 C 0.3989(3) 0.0245(2) 0.4432(3) 0.153(2) Uani 1 1 d . . .
H11H H 0.4324 -0.0012 0.4700 0.183 Uiso 1 1 calc R . .
H11I H 0.3638 0.0050 0.4101 0.183 Uiso 1 1 calc R . .
C110 C 0.4362(2) 0.0662(2) 0.42179(19) 0.1194(18) Uani 1 1 d . . .
H11J H 0.4795 0.0511 0.4198 0.143 Uiso 1 1 calc R . .
H11K H 0.4056 0.0783 0.3820 0.143 Uiso 1 1 calc R . .
C113 C 0.4193(2) 0.1002(3) 0.50164(19) 0.146(2) Uani 1 1 d . . .
H11L H 0.3977 0.1337 0.5077 0.175 Uiso 1 1 calc R . .
H11M H 0.4540 0.0882 0.5400 0.175 Uiso 1 1 calc R . .
C112 C 0.3643(3) 0.0585(3) 0.4755(3) 0.163(2) Uani 1 1 d . . .
H11N H 0.3198 0.0741 0.4482 0.196 Uiso 1 1 calc R . .
H11O H 0.3556 0.0379 0.5063 0.196 Uiso 1 1 calc R . .
C58 C 0.89894(12) 0.24034(10) 0.31856(9) 0.0390(6) Uani 1 1 d . . .
H58 H 0.9189 0.2062 0.3389 0.047 Uiso 1 1 calc R . .
C56 C 0.66924(13) 0.18684(14) 0.39475(12) 0.0628(9) Uani 1 1 d . . .
H56A H 0.6355 0.2142 0.3731 0.094 Uiso 1 1 calc R . .
H56B H 0.6512 0.1675 0.4205 0.094 Uiso 1 1 calc R . .
H56C H 0.6763 0.1620 0.3669 0.094 Uiso 1 1 calc R . .
C57 C 0.73080(16) 0.24591(12) 0.48011(11) 0.0646(9) Uani 1 1 d . . .
H57A H 0.7726 0.2678 0.4992 0.097 Uiso 1 1 calc R . .
H57B H 0.7244 0.2222 0.5092 0.097 Uiso 1 1 calc R . .
H57C H 0.6897 0.2690 0.4632 0.097 Uiso 1 1 calc R . .
C59 C 0.95841(14) 0.28004(11) 0.33287(11) 0.0551(8) Uani 1 1 d . . .
H59A H 0.9408 0.3131 0.3111 0.083 Uiso 1 1 calc R . .
H59B H 0.9953 0.2652 0.3216 0.083 Uiso 1 1 calc R . .
H59C H 0.9775 0.2875 0.3751 0.083 Uiso 1 1 calc R . .
P2 P 0.80851(4) 0.22245(4) 0.68104(3) 0.0642(2) Uani 1 1 d . . .
P1 P 0.97391(3) 0.25128(3) 0.50427(3) 0.03566(16) Uani 1 1 d . . .
O4 O 0.45242(13) 0.10835(13) 0.46066(11) 0.1089(10) Uani 1 1 d . . .
C60 C 0.86473(14) 0.22903(12) 0.25196(10) 0.0527(8) Uani 1 1 d . . .
H60A H 0.8270 0.2030 0.2443 0.079 Uiso 1 1 calc R . .
H60B H 0.9000 0.2148 0.2384 0.079 Uiso 1 1 calc R . .
H60C H 0.8455 0.2621 0.2309 0.079 Uiso 1 1 calc R . .
C14 C 1.04343(12) 0.41537(10) 0.41049(10) 0.0401(6) Uani 1 1 d . . .
C15 C 0.99629(14) 0.43942(11) 0.36116(10) 0.0507(8) Uani 1 1 d . . .
H15 H 1.0099 0.4479 0.3295 0.061 Uiso 1 1 calc R . .
C16 C 0.92942(14) 0.45147(12) 0.35694(11) 0.0542(8) Uani 1 1 d . . .
H16 H 0.8976 0.4681 0.3224 0.065 Uiso 1 1 calc R . .
C13 C 1.02139(11) 0.40319(9) 0.45652(9) 0.0331(6) Uani 1 1 d . . .
C2 C 1.11941(13) 0.41117(10) 0.55779(10) 0.0431(7) Uani 1 1 d . C .
H2A H 1.0937 0.4338 0.5757 0.052 Uiso 1 1 calc R . .
H2B H 1.1499 0.4339 0.5448 0.052 Uiso 1 1 calc R . .
C1 C 1.06575(11) 0.32927(9) 0.52683(9) 0.0321(6) Uani 1 1 d . . .
C20 C 0.92522(16) 0.45646(11) 0.53357(13) 0.0696(9) Uani 1 1 d . . .
H20A H 0.9706 0.4746 0.5468 0.104 Uiso 1 1 calc R . .
H20B H 0.9132 0.4486 0.5675 0.104 Uiso 1 1 calc R . .
H20C H 0.8891 0.4794 0.5062 0.104 Uiso 1 1 calc R . .
C17 C 0.90844(13) 0.43973(10) 0.40211(11) 0.0469(7) Uani 1 1 d . . .
H17 H 0.8622 0.4483 0.3985 0.056 Uiso 1 1 calc R . .
C18 C 0.95388(11) 0.41554(9) 0.45296(10) 0.0359(6) Uani 1 1 d . . .
C19 C 0.92949(12) 0.40415(10) 0.50245(10) 0.0416(6) Uani 1 1 d . . .
H19 H 0.9660 0.3815 0.5318 0.050 Uiso 1 1 calc R . .
C6 C 0.82393(11) 0.13031(9) 0.36302(9) 0.0332(6) Uani 1 1 d . . .
H6A H 0.8156 0.1374 0.3214 0.040 Uiso 1 1 calc R . .
H6B H 0.7795 0.1190 0.3659 0.040 Uiso 1 1 calc R . .
C3 C 1.16111(14) 0.36889(10) 0.59984(11) 0.0491(8) Uani 1 1 d . . .
H3A H 1.2061 0.3622 0.5956 0.059 Uiso 1 1 calc R . .
H3B H 1.1706 0.3790 0.6410 0.059 Uiso 1 1 calc R . .
C5 C 0.88100(10) 0.08840(9) 0.38915(9) 0.0323(6) Uani 1 1 d . . .
H5A H 0.8702 0.0646 0.4165 0.039 Uiso 1 1 calc R . .
H5B H 0.8877 0.0668 0.3581 0.039 Uiso 1 1 calc R . .
C4 C 0.92402(10) 0.17087(8) 0.42867(8) 0.0273(5) Uani 1 1 d . . .
C21 C 0.86084(13) 0.37357(13) 0.48230(13) 0.0606(9) Uani 1 1 d . . .
H21A H 0.8237 0.3950 0.4538 0.091 Uiso 1 1 calc R . .
H21B H 0.8487 0.3658 0.5162 0.091 Uiso 1 1 calc R . .
H21C H 0.8659 0.3402 0.4639 0.091 Uiso 1 1 calc R . .
C33 C 1.26476(14) 0.26968(16) 0.53240(16) 0.0825(11) Uani 1 1 d . . .
H33A H 1.2834 0.2972 0.5626 0.124 Uiso 1 1 calc R . .
H33B H 1.2689 0.2815 0.4960 0.124 Uiso 1 1 calc R . .
H33C H 1.2914 0.2367 0.5459 0.124 Uiso 1 1 calc R . .
C27 C 1.21265(13) 0.19504(11) 0.60275(12) 0.0503(8) Uani 1 1 d . . .
H27 H 1.2351 0.1738 0.5833 0.060 Uiso 1 1 calc R . .
C34 C 1.10659(14) 0.28603(12) 0.69036(10) 0.0538(8) Uani 1 1 d . . .
H34 H 1.0745 0.3120 0.6620 0.065 Uiso 1 1 calc R . .
C29 C 1.17791(14) 0.20843(11) 0.68392(11) 0.0521(8) Uani 1 1 d . . .
H29 H 1.1784 0.1971 0.7208 0.063 Uiso 1 1 calc R . .
C30 C 1.14245(13) 0.25436(10) 0.65864(10) 0.0450(7) Uani 1 1 d . . .
C31 C 1.18783(12) 0.25975(10) 0.52104(11) 0.0451(7) Uani 1 1 d . . .
H31 H 1.1623 0.2942 0.5090 0.054 Uiso 1 1 calc R . .
C32 C 1.15453(13) 0.21953(11) 0.47050(11) 0.0503(7) Uani 1 1 d . . .
H32A H 1.1799 0.1857 0.4806 0.075 Uiso 1 1 calc R . .
H32B H 1.1571 0.2336 0.4344 0.075 Uiso 1 1 calc R . .
H32C H 1.1054 0.2137 0.4646 0.075 Uiso 1 1 calc R . .
C28 C 1.21302(14) 0.17838(11) 0.65627(12) 0.0550(8) Uani 1 1 d . . .
H28 H 1.2369 0.1468 0.6740 0.066 Uiso 1 1 calc R . .
C35 C 1.16048(17) 0.31767(13) 0.74084(11) 0.0696(10) Uani 1 1 d . . .
H35A H 1.1903 0.2930 0.7707 0.104 Uiso 1 1 calc R . .
H35B H 1.1360 0.3412 0.7584 0.104 Uiso 1 1 calc R . .
H35C H 1.1895 0.3390 0.7256 0.104 Uiso 1 1 calc R . .
C24 C 1.14931(16) 0.44495(13) 0.38818(15) 0.0813(10) Uani 1 1 d . . .
H24A H 1.1235 0.4465 0.3456 0.122 Uiso 1 1 calc R . .
H24B H 1.1985 0.4365 0.3967 0.122 Uiso 1 1 calc R . .
H24C H 1.1463 0.4794 0.4056 0.122 Uiso 1 1 calc R . .
C23 C 1.11584(14) 0.34877(11) 0.38312(12) 0.0542(8) Uani 1 1 d . . .
H23A H 1.1004 0.3200 0.4022 0.081 Uiso 1 1 calc R . .
H23B H 1.1630 0.3409 0.3848 0.081 Uiso 1 1 calc R . .
H23C H 1.0835 0.3517 0.3420 0.081 Uiso 1 1 calc R . .
C22 C 1.11686(12) 0.40104(11) 0.41479(10) 0.0456(7) Uani 1 1 d . . .
H22 H 1.1476 0.3965 0.4572 0.055 Uiso 1 1 calc R . .
C36 C 1.06186(17) 0.25025(13) 0.71368(12) 0.0673(9) Uani 1 1 d . . .
H36A H 1.0299 0.2287 0.6814 0.101 Uiso 1 1 calc R . .
H36B H 1.0347 0.2726 0.7298 0.101 Uiso 1 1 calc R . .
H36C H 1.0927 0.2269 0.7445 0.101 Uiso 1 1 calc R . .
C26 C 1.18057(12) 0.24158(10) 0.57693(10) 0.0392(6) Uani 1 1 d . . .
C25 C 1.14506(12) 0.27091(9) 0.60488(10) 0.0372(6) Uani 1 1 d . . .
F1A F 0.7631(2) 0.43543(15) 0.25398(18) 0.0765(14) Uani 0.50 1 d PU A 1
F2B F 0.6564(2) 0.45810(19) 0.2553(2) 0.1199(19) Uani 0.50 1 d P A 1
F3A F 0.6869(3) 0.47945(17) 0.18259(16) 0.1089(18) Uani 0.50 1 d P A 1
C95A C 0.7096(4) 0.2867(4) 0.7812(3) 0.1058(15) Uani 0.50 1 d PU B 1
H95A H 0.6730 0.3062 0.7888 0.159 Uiso 0.50 1 calc PR B 1
H95B H 0.7054 0.2487 0.7877 0.159 Uiso 0.50 1 calc PR B 1
H95C H 0.7044 0.2926 0.7404 0.159 Uiso 0.50 1 calc PR B 1
C1C C 0.9745(3) 0.1324(3) 0.7625(3) 0.0595(5) Uani 0.50 1 d PU B 1
H1C H 0.9700 0.1718 0.7567 0.071 Uiso 0.50 1 calc PR B 1
C96A C 0.7820(5) 0.3413(4) 0.8755(3) 0.1194(16) Uani 0.50 1 d PU B 1
H96A H 0.8173 0.3257 0.9108 0.179 Uiso 0.50 1 calc PR B 1
H96B H 0.7369 0.3431 0.8800 0.179 Uiso 0.50 1 calc PR B 1
H96C H 0.7965 0.3773 0.8697 0.179 Uiso 0.50 1 calc PR B 1
C94A C 0.7738(3) 0.3044(3) 0.8183(2) 0.0645(5) Uani 0.50 1 d PU B 1
H94A H 0.8072 0.2738 0.8309 0.077 Uiso 0.50 1 calc PR B 1
C1E C 1.0536(3) 0.1219(3) 0.7793(3) 0.0602(14) Uani 0.50 1 d PU B 1
H1EA H 1.0632 0.0839 0.7874 0.090 Uiso 0.50 1 calc PR B 1
H1EB H 1.0807 0.1425 0.8144 0.090 Uiso 0.50 1 calc PR B 1
H1EC H 1.0669 0.1325 0.7468 0.090 Uiso 0.50 1 calc PR B 1
C1D C 0.9334(3) 0.1099(3) 0.7012(2) 0.0568(13) Uani 0.50 1 d PU B 1
H1DA H 0.8831 0.1132 0.6921 0.085 Uiso 0.50 1 calc PR B 1
H1DB H 0.9454 0.0724 0.7001 0.085 Uiso 0.50 1 calc PR B 1
H1DC H 0.9455 0.1298 0.6722 0.085 Uiso 0.50 1 calc PR B 1
C1I C 0.9446(4) 0.0694(3) 0.8226(3) 0.0889(7) Uani 0.50 1 d PU B 1
H1I H 0.9540 0.0430 0.7991 0.107 Uiso 0.50 1 calc PR B 1
C1N C 0.9176(4) 0.1815(5) 0.9860(3) 0.147(3) Uani 0.50 1 d PU B 1
H1NA H 0.8906 0.1566 0.9995 0.221 Uiso 0.50 1 calc PR B 1
H1NB H 0.9176 0.2166 1.0033 0.221 Uiso 0.50 1 calc PR B 1
H1NC H 0.9658 0.1687 0.9980 0.221 Uiso 0.50 1 calc PR B 1
C10A C 0.8926(3) 0.2402(3) 0.7841(2) 0.0632(10) Uani 0.50 1 d PU B 1
C1J C 0.9527(3) 0.1227(3) 0.8134(3) 0.0689(5) Uani 0.50 1 d PU B 1
C1L C 0.8865(3) 0.1855(4) 0.9234(3) 0.0935(7) Uani 0.50 1 d PU B 1
H1L H 0.8983 0.2216 0.9127 0.112 Uiso 0.50 1 calc PR B 1
C97A C 0.9333(3) 0.1612(3) 0.8448(2) 0.0572(5) Uani 0.50 1 d PU B 1
C98A C 0.9088(3) 0.1462(3) 0.8890(3) 0.0760(6) Uani 0.50 1 d PU B 1
C1M C 0.8047(3) 0.1823(4) 0.9012(3) 0.114(3) Uani 0.50 1 d PU B 1
H1MA H 0.7865 0.1605 0.8656 0.171 Uiso 0.50 1 calc PR B 1
H1MB H 0.7849 0.2182 0.8924 0.171 Uiso 0.50 1 calc PR B 1
H1MC H 0.7916 0.1663 0.9317 0.171 Uiso 0.50 1 calc PR B 1
C1K C 0.9208(4) 0.0546(4) 0.8703(3) 0.0947(9) Uani 0.50 1 d PU B 1
H1K H 0.9185 0.0185 0.8808 0.114 Uiso 0.50 1 calc PR B 1
C99A C 0.9029(4) 0.0939(4) 0.8976(3) 0.0919(11) Uani 0.50 1 d PU B 1
H99A H 0.8843 0.0843 0.9259 0.110 Uiso 0.50 1 calc PR B 1
N13A N 0.9166(3) 0.2940(3) 0.7932(3) 0.0806(8) Uani 0.50 1 d PU B 1
C85A C 0.8627(2) 0.34019(17) 0.76938(19) 0.1017(6) Uani 0.50 1 d PGU B 1
C90B C 0.8011(3) 0.3481(2) 0.7784(2) 0.1107(6) Uani 0.50 1 d PGU B 1
C89B C 0.7587(3) 0.3916(2) 0.7532(3) 0.1304(8) Uani 0.50 1 d PGU B 1
H89B H 0.7166 0.3969 0.7593 0.156 Uiso 0.50 1 calc PR B 1
C88B C 0.7781(3) 0.4271(2) 0.7189(3) 0.1161(10) Uani 0.50 1 d PGU B 1
H88B H 0.7491 0.4569 0.7017 0.139 Uiso 0.50 1 calc PR B 1
C87B C 0.8397(3) 0.4193(2) 0.7100(2) 0.1164(10) Uani 0.50 1 d PGU B 1
H87B H 0.8529 0.4436 0.6866 0.140 Uiso 0.50 1 calc PR B 1
C86B C 0.8821(3) 0.3758(2) 0.7352(2) 0.0945(7) Uani 0.50 1 d PGDU B 1
O1A O 0.6931(3) 0.57295(17) 0.25731(17) 0.0650(15) Uani 0.50 1 d P A 1
N14A N 0.9365(2) 0.2145(2) 0.83410(19) 0.0559(8) Uani 0.50 1 d PU B 1
S1A S 0.74054(9) 0.53731(6) 0.27772(7) 0.0543(5) Uani 0.50 1 d P A 1
C11A C 0.9687(4) 0.3044(3) 0.8537(3) 0.0890(13) Uani 0.50 1 d PU B 1
H11A H 1.0058 0.3293 0.8539 0.107 Uiso 0.50 1 calc PR B 1
H11B H 0.9462 0.3179 0.8800 0.107 Uiso 0.50 1 calc PR B 1
C12A C 0.9943(3) 0.2518(3) 0.8685(3) 0.0710(12) Uani 0.50 1 d PU B 1
H12A H 1.0082 0.2456 0.9111 0.085 Uiso 0.50 1 calc PR B 1
H12B H 1.0358 0.2460 0.8584 0.085 Uiso 0.50 1 calc PR B 1
O2B O 0.7647(2) 0.52075(19) 0.33896(16) 0.0737(15) Uani 0.50 1 d P A 1
O3A O 0.7989(2) 0.5467(2) 0.2619(3) 0.1036(18) Uani 0.50 1 d P A 1
C69A C 0.6043(4) 0.0754(4) 0.6946(4) 0.1064(16) Uani 0.50 1 d PU C 1
H69A H 0.5699 0.0786 0.6543 0.160 Uiso 0.50 1 calc PR C 1
H69B H 0.5827 0.0859 0.7221 0.160 Uiso 0.50 1 calc PR C 1
H69C H 0.6203 0.0385 0.7022 0.160 Uiso 0.50 1 calc PR C 1
C79A C 0.5173(3) 0.2303(2) 0.6479(2) 0.0516(4) Uani 0.50 1 d PU C 1
H79A H 0.5372 0.2020 0.6303 0.062 Uiso 0.50 1 calc PR C 1
C81A C 0.4430(4) 0.2254(4) 0.6160(4) 0.101(2) Uani 0.50 1 d PU C 1
H81A H 0.4290 0.1882 0.6165 0.152 Uiso 0.50 1 calc PR C 1
H81B H 0.4310 0.2368 0.5753 0.152 Uiso 0.50 1 calc PR C 1
H81C H 0.4184 0.2477 0.6345 0.152 Uiso 0.50 1 calc PR C 1
C72A C 0.7184(2) 0.0682(2) 0.4812(2) 0.0436(10) Uani 0.50 1 d PU C 1
H72A H 0.7373 0.0320 0.4877 0.065 Uiso 0.50 1 calc PR C 1
H72B H 0.7217 0.0827 0.4454 0.065 Uiso 0.50 1 calc PR C 1
H72C H 0.6693 0.0675 0.4767 0.065 Uiso 0.50 1 calc PR C 1
C71A C 0.8378(2) 0.1064(2) 0.5361(2) 0.0448(12) Uani 0.50 1 d PU C 1
H71A H 0.8678 0.1259 0.5711 0.067 Uiso 0.50 1 calc PR C 1
H71B H 0.8374 0.1248 0.5009 0.067 Uiso 0.50 1 calc PR C 1
H71C H 0.8560 0.0703 0.5371 0.067 Uiso 0.50 1 calc PR C 1
C68A C 0.7215(5) 0.1260(6) 0.7674(4) 0.158(3) Uani 0.50 1 d PU C 1
H68A H 0.7413 0.0931 0.7886 0.237 Uiso 0.50 1 calc PR C 1
H68B H 0.6975 0.1456 0.7885 0.237 Uiso 0.50 1 calc PR C 1
H68C H 0.7593 0.1479 0.7646 0.237 Uiso 0.50 1 calc PR C 1
C67A C 0.6670(3) 0.1118(4) 0.7028(3) 0.0889(9) Uani 0.50 1 d PU C 1
H67A H 0.6484 0.1460 0.6820 0.107 Uiso 0.50 1 calc PR C 1
C73A C 0.6018(3) 0.2802(3) 0.6105(3) 0.0573(5) Uani 0.50 1 d PU C 1
C74A C 0.5509(3) 0.2794(2) 0.6386(2) 0.0525(5) Uani 0.50 1 d PU C 1
C75A C 0.5346(3) 0.3300(3) 0.6551(3) 0.0679(9) Uani 0.50 1 d PU C 1
H75A H 0.4991 0.3326 0.6705 0.081 Uiso 0.50 1 calc PR C 1
C78A C 0.6314(3) 0.3274(3) 0.6024(3) 0.0722(5) Uani 0.50 1 d PU C 1
C77A C 0.6163(3) 0.3729(3) 0.6226(3) 0.0783(7) Uani 0.50 1 d PU C 1
H77A H 0.6385 0.4050 0.6189 0.094 Uiso 0.50 1 calc PR C 1
C1B C 0.7165(4) 0.4751(3) 0.2340(3) 0.084(3) Uani 0.50 1 d PU A 1
C76A C 0.5667(3) 0.3731(3) 0.6497(3) 0.0715(8) Uani 0.50 1 d PU C 1
H76A H 0.5567 0.4057 0.6644 0.086 Uiso 0.50 1 calc PR C 1
C82A C 0.6789(3) 0.3304(3) 0.5660(3) 0.0757(8) Uani 0.50 1 d PU C 1
H82A H 0.6911 0.2935 0.5581 0.091 Uiso 0.50 1 calc PR C 1
C80A C 0.5491(5) 0.2163(5) 0.7163(3) 0.126(2) Uani 0.50 1 d PU C 1
H80A H 0.5388 0.2453 0.7383 0.189 Uiso 0.50 1 calc PR C 1
H80B H 0.5999 0.2118 0.7296 0.189 Uiso 0.50 1 calc PR C 1
H80C H 0.5281 0.1833 0.7229 0.189 Uiso 0.50 1 calc PR C 1
C84A C 0.7452(4) 0.3591(4) 0.6030(3) 0.0936(18) Uani 0.50 1 d PU C 1
H84A H 0.7768 0.3606 0.5819 0.140 Uiso 0.50 1 calc PR C 1
H84B H 0.7681 0.3399 0.6401 0.140 Uiso 0.50 1 calc PR C 1
H84C H 0.7338 0.3952 0.6111 0.140 Uiso 0.50 1 calc PR C 1
C83A C 0.6441(4) 0.3598(4) 0.5070(3) 0.099(2) Uani 0.50 1 d PU C 1
H83A H 0.6162 0.3895 0.5119 0.148 Uiso 0.50 1 calc PR C 1
H83B H 0.6136 0.3351 0.4774 0.148 Uiso 0.50 1 calc PR C 1
H83C H 0.6803 0.3733 0.4941 0.148 Uiso 0.50 1 calc PR C 1
C93B C 0.9967(5) 0.4082(6) 0.7550(6) 0.1867(17) Uani 0.50 1 d PU B 1
H93A H 1.0315 0.4114 0.7372 0.280 Uiso 0.50 1 calc PR B 1
H93B H 1.0198 0.3968 0.7960 0.280 Uiso 0.50 1 calc PR B 1
H93C H 0.9741 0.4427 0.7537 0.280 Uiso 0.50 1 calc PR B 1
C92B C 0.9268(5) 0.3658(4) 0.6572(4) 0.125(2) Uani 0.50 1 d PU B 1
H92A H 0.8957 0.3953 0.6376 0.187 Uiso 0.50 1 calc PR B 1
H92B H 0.9041 0.3320 0.6409 0.187 Uiso 0.50 1 calc PR B 1
H92C H 0.9707 0.3690 0.6511 0.187 Uiso 0.50 1 calc PR B 1
C9A C 0.5768(3) 0.2023(2) 0.5397(2) 0.0448(5) Uani 0.50 1 d PU C 1
H9AA H 0.5798 0.2196 0.5047 0.054 Uiso 0.50 1 calc PR C 1
H9AB H 0.5273 0.2010 0.5354 0.054 Uiso 0.50 1 calc PR C 1
C91B C 0.9418(4) 0.3675(4) 0.7213(3) 0.1032(9) Uani 0.50 1 d PDU B 1
H91B H 0.9611 0.3319 0.7375 0.124 Uiso 0.50 1 calc PR B 1
N9A N 0.7349(2) 0.2247(2) 0.6621(2) 0.0621(13) Uani 0.50 1 d PU C 1
N12A N 0.8428(3) 0.2211(3) 0.7440(2) 0.0708(14) Uani 0.50 1 d PU B 1
C7A C 0.6839(2) 0.2046(2) 0.62037(19) 0.0387(4) Uani 0.50 1 d PU C 1
N11A N 0.6203(2) 0.22924(19) 0.59335(16) 0.0417(6) Uani 0.50 1 d PU C 1
C63A C 0.7556(3) 0.0425(3) 0.6912(3) 0.0607(7) Uani 0.50 1 d PU C 2
H63A H 0.7646 0.0332 0.7307 0.073 Uiso 0.50 1 calc PR C 2
C62A C 0.7182(4) 0.0869(4) 0.6750(3) 0.0980(6) Uani 0.50 1 d PU C 1
C61A C 0.7164(3) 0.1075(3) 0.6212(2) 0.0532(5) Uani 0.50 1 d PU C 1
C66A C 0.7581(2) 0.0841(2) 0.5859(2) 0.0389(5) Uani 0.50 1 d PU C 1
C64A C 0.7988(4) 0.0191(3) 0.6725(3) 0.0863(9) Uani 0.50 1 d PU C 1
H64A H 0.8344 -0.0047 0.6955 0.104 Uiso 0.50 1 calc PR C 1
C70A C 0.7612(2) 0.1037(2) 0.5345(2) 0.0410(7) Uani 0.50 1 d PU C 1
H70A H 0.7409 0.1403 0.5277 0.049 Uiso 0.50 1 calc PR C 1
C8A C 0.6080(3) 0.1490(2) 0.5487(2) 0.0452(5) Uani 0.50 1 d PU C 1
H8AA H 0.5815 0.1243 0.5637 0.054 Uiso 0.50 1 calc PR C 1
H8AB H 0.6086 0.1346 0.5115 0.054 Uiso 0.50 1 calc PR C 1
N10A N 0.6796(2) 0.1562(2) 0.59215(19) 0.0457(7) Uani 0.50 1 d PU C 1
C65A C 0.7964(2) 0.0355(3) 0.6209(3) 0.0625(7) Uani 0.50 1 d PU C 1
H65A H 0.8216 0.0147 0.6034 0.075 Uiso 0.50 1 calc PR C 1
C87A C 0.8437(3) 0.4109(3) 0.7354(3) 0.0783(8) Uani 0.50 1 d PU C 2
H87A H 0.8568 0.4394 0.7165 0.094 Uiso 0.50 1 calc PR C 2
C89A C 0.7617(3) 0.3722(2) 0.7720(2) 0.0678(8) Uani 0.50 1 d PU C 2
H89A H 0.7182 0.3753 0.7762 0.081 Uiso 0.50 1 calc PR C 2
C90A C 0.8031(3) 0.3275(2) 0.7947(3) 0.0567(5) Uani 0.50 1 d PU C 2
C88A C 0.7819(3) 0.4121(3) 0.7437(2) 0.0711(9) Uani 0.50 1 d PU C 2
H88A H 0.7517 0.4417 0.7292 0.085 Uiso 0.50 1 calc PR C 2
C86A C 0.8889(3) 0.3646(3) 0.7565(3) 0.0625(6) Uani 0.50 1 d PDU C 2
C93A C 1.0161(4) 0.4113(3) 0.7887(4) 0.1022(14) Uani 0.50 1 d PU C 2
H93D H 0.9931 0.4461 0.7796 0.153 Uiso 0.50 1 calc PR C 2
H93E H 1.0582 0.4117 0.7795 0.153 Uiso 0.50 1 calc PR C 2
H93F H 1.0292 0.4036 0.8305 0.153 Uiso 0.50 1 calc PR C 2
C91A C 0.9620(3) 0.3653(3) 0.7493(3) 0.0712(7) Uani 0.50 1 d PDU C 2
H91A H 0.9848 0.3299 0.7616 0.085 Uiso 0.50 1 calc PR C 2
C92A C 0.9492(4) 0.3739(4) 0.6838(3) 0.1012(19) Uani 0.50 1 d PU C 2
H92D H 0.9344 0.3404 0.6624 0.152 Uiso 0.50 1 calc PR C 2
H92E H 0.9926 0.3861 0.6805 0.152 Uiso 0.50 1 calc PR C 2
H92F H 0.9126 0.4007 0.6669 0.152 Uiso 0.50 1 calc PR C 2
C73B C 0.5923(3) 0.2714(3) 0.6058(2) 0.0483(5) Uani 0.50 1 d PU C 2
C76B C 0.5489(4) 0.3631(3) 0.6436(3) 0.0778(6) Uani 0.50 1 d PU C 2
H76B H 0.5339 0.3942 0.6572 0.093 Uiso 0.50 1 calc PR C 2
C75B C 0.5281(3) 0.3142(2) 0.6544(2) 0.0564(8) Uani 0.50 1 d PU C 2
H75B H 0.4988 0.3119 0.6760 0.068 Uiso 0.50 1 calc PR C 2
C74B C 0.5481(3) 0.2676(3) 0.6349(2) 0.0505(5) Uani 0.50 1 d PU C 2
C71B C 0.8207(4) 0.1005(4) 0.5283(4) 0.1051(19) Uani 0.50 1 d PU C 2
H71D H 0.8472 0.1255 0.5594 0.158 Uiso 0.50 1 calc PR C 2
H71E H 0.8199 0.1133 0.4905 0.158 Uiso 0.50 1 calc PR C 2
H71F H 0.8430 0.0655 0.5367 0.158 Uiso 0.50 1 calc PR C 2
C70B C 0.7493(3) 0.0965(3) 0.5256(2) 0.0533(7) Uani 0.50 1 d PU C 2
H70B H 0.7274 0.1325 0.5170 0.064 Uiso 0.50 1 calc PR C 2
C72B C 0.7039(6) 0.0583(3) 0.4792(4) 0.1059(19) Uani 0.50 1 d PU C 2
H72D H 0.7087 0.0224 0.4958 0.159 Uiso 0.50 1 calc PR C 2
H72E H 0.7187 0.0581 0.4459 0.159 Uiso 0.50 1 calc PR C 2
H72F H 0.6549 0.0696 0.4657 0.159 Uiso 0.50 1 calc PR C 2
C81B C 0.4370(4) 0.2153(5) 0.6145(4) 0.088(2) Uani 0.50 1 d PU C 2
H81D H 0.4186 0.2447 0.6304 0.131 Uiso 0.50 1 calc PR C 2
H81E H 0.4167 0.1818 0.6207 0.131 Uiso 0.50 1 calc PR C 2
H81F H 0.4247 0.2208 0.5724 0.131 Uiso 0.50 1 calc PR C 2
C82B C 0.6538(3) 0.3248(3) 0.5529(3) 0.0748(8) Uani 0.50 1 d PU C 2
H82B H 0.6631 0.2879 0.5429 0.090 Uiso 0.50 1 calc PR C 2
C78B C 0.6152(4) 0.3207(3) 0.5913(3) 0.0647(5) Uani 0.50 1 d PU C 2
C77B C 0.5909(3) 0.3668(3) 0.6136(3) 0.0684(8) Uani 0.50 1 d PU C 2
H77B H 0.6053 0.4011 0.6066 0.082 Uiso 0.50 1 calc PR C 2
C80B C 0.5349(3) 0.2092(3) 0.7105(2) 0.0526(13) Uani 0.50 1 d PU C 2
H80D H 0.5857 0.2073 0.7323 0.079 Uiso 0.50 1 calc PR C 2
H80E H 0.5129 0.1772 0.7183 0.079 Uiso 0.50 1 calc PR C 2
H80F H 0.5164 0.2407 0.7231 0.079 Uiso 0.50 1 calc PR C 2
C79B C 0.5196(3) 0.2130(2) 0.6470(2) 0.0516(4) Uani 0.50 1 d PU C 2
H79B H 0.5401 0.1824 0.6330 0.062 Uiso 0.50 1 calc PR C 2
C11B C 0.9660(3) 0.2858(2) 0.8648(3) 0.0611(12) Uani 0.50 1 d PU C 2
H11C H 0.9469 0.2993 0.8933 0.073 Uiso 0.50 1 calc PR C 2
H11D H 1.0035 0.3100 0.8642 0.073 Uiso 0.50 1 calc PR C 2
C10B C 0.8950(3) 0.2295(2) 0.7982(2) 0.0399(8) Uani 0.50 1 d PU C 2
C61B C 0.7159(3) 0.1046(3) 0.6127(2) 0.0451(5) Uani 0.50 1 d PU C 2
C12B C 0.9932(3) 0.2299(2) 0.8798(3) 0.0523(12) Uani 0.50 1 d PU C 2
H12C H 1.0362 0.2242 0.8720 0.063 Uiso 0.50 1 calc PR C 2
H12D H 1.0031 0.2215 0.9215 0.063 Uiso 0.50 1 calc PR C 2
C8B C 0.5996(3) 0.1385(2) 0.5425(2) 0.0452(5) Uani 0.50 1 d PU C 2
H8BA H 0.5738 0.1138 0.5582 0.054 Uiso 0.50 1 calc PR C 2
H8BB H 0.6009 0.1237 0.5057 0.054 Uiso 0.50 1 calc PR C 2
C7B C 0.6715(3) 0.1959(2) 0.6120(2) 0.0387(4) Uani 0.50 1 d PU C 2
C1A C 0.7038(3) 0.4741(2) 0.2515(2) 0.0369(14) Uani 0.50 1 d PU D 2
C9B C 0.5674(3) 0.1940(3) 0.5328(2) 0.0448(5) Uani 0.50 1 d PU C 2
H9BA H 0.5672 0.2099 0.4960 0.054 Uiso 0.50 1 calc PR C 2
H9BB H 0.5189 0.1930 0.5313 0.054 Uiso 0.50 1 calc PR C 2
C68B C 0.7074(3) 0.1212(2) 0.7594(2) 0.0355(10) Uani 0.50 1 d PU C 2
H68D H 0.7262 0.0890 0.7825 0.053 Uiso 0.50 1 calc PR C 2
H68E H 0.6762 0.1394 0.7748 0.053 Uiso 0.50 1 calc PR C 2
H68F H 0.7461 0.1449 0.7619 0.053 Uiso 0.50 1 calc PR C 2
C67B C 0.6670(3) 0.1062(3) 0.6960(2) 0.0441(7) Uani 0.50 1 d PU C 2
H67B H 0.6424 0.1387 0.6747 0.053 Uiso 0.50 1 calc PR C 2
C69B C 0.6103(3) 0.0646(3) 0.6937(3) 0.0626(13) Uani 0.50 1 d PU C 2
H69D H 0.5834 0.0546 0.6529 0.094 Uiso 0.50 1 calc PR C 2
H69E H 0.5788 0.0801 0.7107 0.094 Uiso 0.50 1 calc PR C 2
H69F H 0.6330 0.0331 0.7163 0.094 Uiso 0.50 1 calc PR C 2
C64B C 0.7865(3) 0.0133(3) 0.6602(2) 0.0519(8) Uani 0.50 1 d PU C 2
H64B H 0.8062 -0.0207 0.6732 0.062 Uiso 0.50 1 calc PR C 2
C63B C 0.7480(4) 0.0372(4) 0.6933(3) 0.0800(8) Uani 0.50 1 d PU C 1
H63B H 0.7344 0.0160 0.7190 0.096 Uiso 0.50 1 calc PR C 1
C62B C 0.7111(3) 0.0858(2) 0.6657(2) 0.0346(6) Uani 0.50 1 d PU C 2
C66B C 0.7511(3) 0.0771(3) 0.5897(2) 0.0532(6) Uani 0.50 1 d PU C 2
C65B C 0.7872(4) 0.0367(3) 0.6078(2) 0.0577(9) Uani 0.50 1 d PU C 2
H65B H 0.8142 0.0221 0.5878 0.069 Uiso 0.50 1 calc PR C 2
C83B C 0.6132(4) 0.3526(3) 0.4967(3) 0.0866(16) Uani 0.50 1 d PU C 2
H83D H 0.5661 0.3374 0.4794 0.130 Uiso 0.50 1 calc PR C 2
H83E H 0.6370 0.3481 0.4694 0.130 Uiso 0.50 1 calc PR C 2
H83F H 0.6100 0.3905 0.5043 0.130 Uiso 0.50 1 calc PR C 2
N11B N 0.6129(3) 0.2232(2) 0.58343(19) 0.0471(7) Uani 0.50 1 d PU C 2
N10B N 0.6697(2) 0.1489(2) 0.58540(18) 0.0406(7) Uani 0.50 1 d PU C 2
N9B N 0.7216(2) 0.2150(2) 0.66125(18) 0.0377(10) Uani 0.50 1 d PU C 2
N14B N 0.9360(2) 0.19838(19) 0.8411(2) 0.0478(9) Uani 0.50 1 d PU C 2
N13B N 0.9101(2) 0.28049(19) 0.80541(18) 0.0443(7) Uani 0.50 1 d PU C 2
N12B N 0.8390(2) 0.2090(2) 0.75448(18) 0.0405(10) Uani 0.50 1 d PU C 2
C12 C 0.8142(4) 0.1403(4) 0.9209(4) 0.110(2) Uani 0.50 1 d PU C 2
H12E H 0.7807 0.1606 0.8882 0.166 Uiso 0.50 1 calc PR C 2
H12F H 0.8073 0.1488 0.9571 0.166 Uiso 0.50 1 calc PR C 2
H12G H 0.8067 0.1022 0.9127 0.166 Uiso 0.50 1 calc PR C 2
N8 N 0.84688(13) 0.22798(14) 0.64159(12) 0.0891(9) Uani 1 1 d . C 2
F3B F 0.6500(3) 0.4703(2) 0.2041(3) 0.151(3) Uani 0.50 1 d P D 2
F2A F 0.6901(4) 0.4647(2) 0.2997(3) 0.170(2) Uani 0.50 1 d PU D 2
F1B F 0.7423(2) 0.43540(15) 0.25489(18) 0.0640(13) Uani 0.50 1 d PU D 2
C1G C 0.9905(3) 0.1338(3) 0.7685(3) 0.0595(5) Uani 0.50 1 d PU C 2
H1G H 0.9837 0.1732 0.7640 0.071 Uiso 0.50 1 calc PR C 2
C1H C 1.0721(4) 0.1170(4) 0.8016(4) 0.113(3) Uani 0.50 1 d PU C 2
H1HA H 1.0877 0.1252 0.8435 0.170 Uiso 0.50 1 calc PR C 2
H1HB H 1.1007 0.1369 0.7847 0.170 Uiso 0.50 1 calc PR C 2
H1HC H 1.0772 0.0788 0.7965 0.170 Uiso 0.50 1 calc PR C 2
O2A O 0.7990(4) 0.5341(2) 0.3159(3) 0.153(3) Uani 0.50 1 d PU D 2
O1B O 0.6793(3) 0.5706(2) 0.2619(2) 0.0693(17) Uani 0.50 1 d P D 2
C1F C 0.9602(5) 0.1068(4) 0.7158(3) 0.0980(18) Uani 0.50 1 d PU C 2
H1FA H 0.9813 0.0714 0.7195 0.147 Uiso 0.50 1 calc PR C 2
H1FB H 0.9682 0.1266 0.6847 0.147 Uiso 0.50 1 calc PR C 2
H1FC H 0.9098 0.1033 0.7059 0.147 Uiso 0.50 1 calc PR C 2
S1B S 0.74591(14) 0.53606(9) 0.25826(11) 0.0965(10) Uani 0.50 1 d P D 2
O3B O 0.7596(3) 0.5372(2) 0.2056(3) 0.149(2) Uani 0.50 1 d P D 2
C95B C 0.7078(3) 0.2664(3) 0.7973(3) 0.0647(13) Uani 0.50 1 d PU C 2
H95D H 0.6924 0.2433 0.8221 0.097 Uiso 0.50 1 calc PR C 2
H95E H 0.7052 0.2469 0.7622 0.097 Uiso 0.50 1 calc PR C 2
H95F H 0.6774 0.2977 0.7857 0.097 Uiso 0.50 1 calc PR C 2
C94B C 0.7900(3) 0.2856(3) 0.8347(3) 0.0645(5) Uani 0.50 1 d PU C 2
H94B H 0.8245 0.2557 0.8454 0.077 Uiso 0.50 1 calc PR C 2
C96B C 0.7851(3) 0.3123(3) 0.8853(3) 0.0739(14) Uani 0.50 1 d PU C 2
H96D H 0.7479 0.3392 0.8719 0.111 Uiso 0.50 1 calc PR C 2
H96E H 0.8298 0.3296 0.9080 0.111 Uiso 0.50 1 calc PR C 2
H96F H 0.7741 0.2863 0.9101 0.111 Uiso 0.50 1 calc PR C 2
C84B C 0.7255(4) 0.3530(3) 0.5819(4) 0.0992(19) Uani 0.50 1 d PU C 2
H84D H 0.7184 0.3890 0.5935 0.149 Uiso 0.50 1 calc PR C 2
H84E H 0.7485 0.3547 0.5539 0.149 Uiso 0.50 1 calc PR C 2
H84F H 0.7549 0.3329 0.6167 0.149 Uiso 0.50 1 calc PR C 2
C85B C 0.8675(3) 0.3230(2) 0.7834(2) 0.0571(6) Uani 0.50 1 d PU C 2
C10 C 0.8900(3) 0.1552(3) 0.9282(2) 0.0677(7) Uani 0.50 1 d PU C 2
H10 H 0.8914 0.1934 0.9175 0.081 Uiso 0.50 1 calc PR C 2
C9 C 0.9553(3) 0.1083(2) 0.8102(2) 0.0415(5) Uani 0.50 1 d PU C 2
C8 C 0.9541(3) 0.0535(2) 0.8179(3) 0.0659(7) Uani 0.50 1 d PU C 2
H8 H 0.9707 0.0303 0.7957 0.079 Uiso 0.50 1 calc PR C 2
C11 C 0.9374(5) 0.1470(4) 0.9951(2) 0.122(3) Uani 0.50 1 d PU C 2
H11E H 0.9363 0.1095 1.0056 0.183 Uiso 0.50 1 calc PR C 2
H11F H 0.9199 0.1691 1.0192 0.183 Uiso 0.50 1 calc PR C 2
H11G H 0.9857 0.1572 1.0021 0.183 Uiso 0.50 1 calc PR C 2
C98B C 0.9125(3) 0.1211(2) 0.8891(2) 0.0470(5) Uani 0.50 1 d PU C 2
C97B C 0.9335(3) 0.1414(2) 0.8450(2) 0.0403(5) Uani 0.50 1 d PU C 2
C7 C 0.9293(3) 0.0330(3) 0.8569(3) 0.0739(8) Uani 0.50 1 d PU C 2
H7 H 0.9240 -0.0044 0.8588 0.089 Uiso 0.50 1 calc PR C 2
C99B C 0.9110(3) 0.0670(3) 0.8955(3) 0.0647(9) Uani 0.50 1 d PU C 2
H99B H 0.8979 0.0521 0.9252 0.078 Uiso 0.50 1 calc PR C 2

loop_
_atom_site_aniso_label
_atom_site_aniso_U_11
_atom_site_aniso_U_22
_atom_site_aniso_U_33
_atom_site_aniso_U_23
_atom_site_aniso_U_13
_atom_site_aniso_U_12
C48 0.0656(15) 0.0574(18) 0.0428(13) -0.0042(12) 0.0220(12) 0.0150(14)
C46 0.0548(12) 0.0431(14) 0.0357(11) 0.0062(10) 0.0257(9) 0.0072(11)
C47 0.0859(17) 0.065(2) 0.0585(15) 0.0180(14) 0.0385(13) -0.0037(16)
C53 0.0614(14) 0.0426(15) 0.0324(11) 0.0060(10) 0.0171(10) 0.0060(12)
C54 0.0460(12) 0.0363(13) 0.0285(10) 0.0007(9) 0.0160(9) 0.0066(11)
C55 0.0428(11) 0.0527(15) 0.0375(11) 0.0077(11) 0.0228(9) 0.0171(11)
C49 0.0335(10) 0.0316(12) 0.0309(10) 0.0028(9) 0.0123(9) 0.0088(9)
C50 0.0391(11) 0.0406(14) 0.0272(10) -0.0034(10) 0.0098(9) 0.0084(10)
C51 0.0464(12) 0.0426(14) 0.0389(12) 0.0013(11) 0.0146(10) 0.0206(11)
C52 0.0579(14) 0.0407(15) 0.0362(12) 0.0024(11) 0.0122(11) 0.0155(12)
C39 0.0380(12) 0.0312(13) 0.0367(12) -0.0017(10) 0.0052(10) 0.0006(10)
C40 0.0312(11) 0.0337(13) 0.0618(14) -0.0043(11) 0.0183(10) 0.0029(10)
C41 0.0440(11) 0.0273(12) 0.0543(12) 0.0009(10) 0.0289(10) 0.0017(10)
C37 0.0330(10) 0.0194(11) 0.0363(10) 0.0039(9) 0.0158(8) 0.0025(9)
C38 0.0349(10) 0.0217(11) 0.0362(11) -0.0038(9) 0.0130(9) -0.0005(9)
C45 0.0726(15) 0.0469(16) 0.0466(13) -0.0069(12) 0.0312(11) -0.0125(13)
C42 0.0398(11) 0.0240(12) 0.0445(11) -0.0003(9) 0.0217(9) 0.0016(10)
C43 0.0442(11) 0.0324(13) 0.0314(10) -0.0022(9) 0.0170(9) -0.0008(10)
C44 0.0590(13) 0.0389(14) 0.0387(11) 0.0032(10) 0.0241(10) 0.0037(12)
N3 0.0377(9) 0.0262(10) 0.0335(9) -0.0033(8) 0.0094(8) -0.0011(8)
N2 0.0418(9) 0.0314(10) 0.0350(9) -0.0053(8) 0.0178(7) -0.0014(8)
N1 0.0765(12) 0.0542(15) 0.0692(12) 0.0004(10) 0.0538(10) -0.0003(11)
Cu1 0.05376(15) 0.0546(2) 0.04794(15) 0.00227(14) 0.03577(12) 0.00354(14)
N7 0.0269(8) 0.0291(10) 0.0317(8) 0.0003(7) 0.0135(7) 0.0039(7)
N6 0.0273(8) 0.0249(9) 0.0324(8) -0.0003(7) 0.0127(7) 0.0017(7)
N5 0.0344(8) 0.0270(10) 0.0448(9) -0.0027(8) 0.0189(7) 0.0020(8)
N4 0.0449(10) 0.0305(10) 0.0335(9) -0.0027(8) 0.0136(8) -0.0038(9)
C111 0.158(4) 0.124(4) 0.193(5) 0.004(4) 0.086(4) -0.030(3)
C110 0.120(3) 0.138(4) 0.095(3) -0.010(3) 0.036(2) -0.013(3)
C113 0.134(3) 0.214(6) 0.091(3) -0.007(3) 0.045(2) -0.069(4)
C112 0.178(4) 0.163(5) 0.169(4) -0.035(4) 0.091(4) -0.069(4)
C58 0.0462(11) 0.0445(14) 0.0328(10) 0.0045(10) 0.0223(9) 0.0005(11)
C56 0.0486(13) 0.094(2) 0.0554(14) 0.0180(15) 0.0306(11) 0.0043(15)
C57 0.0880(17) 0.072(2) 0.0470(13) 0.0073(13) 0.0400(12) 0.0296(16)
C59 0.0688(15) 0.0528(17) 0.0522(14) -0.0012(12) 0.0327(12) -0.0092(14)
P2 0.0583(4) 0.0977(7) 0.0497(3) -0.0104(4) 0.0352(3) -0.0063(4)
P1 0.0403(3) 0.0364(3) 0.0334(3) -0.0011(2) 0.0175(2) -0.0007(3)
O4 0.0997(15) 0.148(2) 0.0755(15) -0.0105(16) 0.0293(13) -0.0534(17)
C60 0.0623(14) 0.0593(18) 0.0451(13) -0.0008(12) 0.0299(11) 0.0085(13)
C14 0.0514(12) 0.0330(13) 0.0395(11) -0.0109(10) 0.0214(10) -0.0062(11)
C15 0.0708(16) 0.0500(16) 0.0292(11) -0.0003(11) 0.0168(11) -0.0033(14)
C16 0.0580(15) 0.0547(17) 0.0397(13) 0.0097(12) 0.0074(12) 0.0041(14)
C13 0.0425(11) 0.0226(11) 0.0324(10) -0.0046(9) 0.0124(9) -0.0036(10)
C2 0.0510(13) 0.0328(14) 0.0423(12) -0.0038(11) 0.0145(11) -0.0090(11)
C1 0.0360(10) 0.0346(13) 0.0294(10) -0.0038(9) 0.0167(8) 0.0017(10)
C20 0.1101(19) 0.0387(16) 0.0838(16) -0.0080(13) 0.0637(14) 0.0044(15)
C17 0.0468(13) 0.0413(15) 0.0472(13) 0.0033(12) 0.0121(11) 0.0089(12)
C18 0.0399(11) 0.0297(13) 0.0393(11) -0.0052(10) 0.0164(9) -0.0016(10)
C19 0.0439(12) 0.0383(14) 0.0462(12) -0.0027(11) 0.0213(10) 0.0031(11)
C6 0.0317(10) 0.0324(13) 0.0368(11) -0.0013(9) 0.0146(9) 0.0034(9)
C3 0.0561(15) 0.0350(14) 0.0438(13) -0.0023(11) 0.0051(12) -0.0144(12)
C5 0.0315(10) 0.0328(13) 0.0326(10) -0.0009(9) 0.0124(9) -0.0002(10)
C4 0.0338(9) 0.0263(11) 0.0288(9) 0.0025(8) 0.0196(8) -0.0008(9)
C21 0.0538(14) 0.066(2) 0.0681(16) 0.0044(15) 0.0300(12) -0.0016(14)
C33 0.0518(14) 0.105(3) 0.102(2) 0.015(2) 0.0418(15) -0.0113(17)
C27 0.0475(13) 0.0429(15) 0.0566(15) -0.0029(12) 0.0157(12) 0.0018(12)
C34 0.0761(16) 0.0525(17) 0.0353(12) 0.0009(12) 0.0243(12) 0.0039(14)
C29 0.0619(15) 0.0519(17) 0.0308(12) 0.0058(12) 0.0049(12) -0.0057(14)
C30 0.0513(14) 0.0428(15) 0.0337(12) -0.0014(11) 0.0081(11) -0.0098(12)
C31 0.0432(11) 0.0411(15) 0.0598(14) 0.0057(11) 0.0296(10) 0.0013(11)
C32 0.0622(13) 0.0495(16) 0.0492(13) 0.0001(12) 0.0325(11) 0.0088(13)
C28 0.0567(15) 0.0435(16) 0.0507(15) 0.0099(13) 0.0049(13) 0.0048(13)
C35 0.103(2) 0.062(2) 0.0420(14) -0.0124(14) 0.0264(14) -0.0078(18)
C24 0.0995(17) 0.055(2) 0.126(2) -0.0124(16) 0.0832(15) -0.0134(16)
C23 0.0607(14) 0.0432(16) 0.0676(15) -0.0049(13) 0.0344(12) 0.0041(13)
C22 0.0527(13) 0.0514(16) 0.0378(11) -0.0062(11) 0.0230(10) -0.0031(12)
C36 0.0880(19) 0.074(2) 0.0481(14) 0.0070(14) 0.0351(14) 0.0011(17)
C26 0.0346(11) 0.0387(14) 0.0424(12) 0.0025(11) 0.0127(10) -0.0042(11)
C25 0.0364(11) 0.0311(13) 0.0403(12) -0.0006(10) 0.0105(10) -0.0060(10)
F1A 0.075(2) 0.047(2) 0.079(2) -0.0071(18) -0.0022(19) 0.0234(18)
F2B 0.081(2) 0.097(3) 0.151(4) 0.009(3) 0.010(3) -0.046(2)
F3A 0.150(4) 0.069(3) 0.052(2) -0.0156(19) -0.023(2) 0.038(3)
C95A 0.0784(13) 0.168(4) 0.068(3) -0.0436(19) 0.0252(14) -0.0036(16)
C1C 0.0554(5) 0.0582(13) 0.0835(5) -0.0080(6) 0.0474(5) -0.0184(9)
C96A 0.123(4) 0.149(3) 0.0982(12) -0.0642(12) 0.0559(16) -0.036(3)
C94A 0.0490(7) 0.0916(11) 0.0580(8) -0.0041(5) 0.0262(6) 0.0320(9)
C1E 0.0581(7) 0.047(3) 0.082(2) 0.023(3) 0.0335(11) 0.006(2)
C1D 0.064(2) 0.049(3) 0.0631(10) 0.0172(14) 0.0310(13) 0.015(2)
C1I 0.0979(16) 0.0758(8) 0.1186(11) 0.0114(11) 0.0700(10) -0.0195(17)
C1N 0.074(3) 0.304(10) 0.0689(8) -0.065(2) 0.0336(17) -0.052(6)
C10A 0.0650(18) 0.0890(8) 0.0398(14) -0.0155(9) 0.0246(11) -0.0108(11)
C1J 0.0789(13) 0.0704(8) 0.0728(8) -0.0065(7) 0.0462(8) -0.0239(11)
C1L 0.0663(8) 0.1533(15) 0.0741(8) -0.0307(12) 0.0415(11) -0.0244(19)
C97A 0.0330(13) 0.0929(7) 0.0403(9) -0.0137(7) 0.0080(8) -0.0195(10)
C98A 0.0614(13) 0.1151(8) 0.0575(11) -0.0073(9) 0.0293(9) -0.0167(13)
C1M 0.0640(8) 0.197(9) 0.087(4) -0.041(5) 0.0349(17) -0.013(3)
C1K 0.108(2) 0.0954(12) 0.0926(16) 0.0192(9) 0.0510(13) -0.0246(14)
C99A 0.087(3) 0.1233(9) 0.069(2) 0.0174(11) 0.0343(17) -0.0120(17)
N13A 0.0717(13) 0.0898(8) 0.0925(13) -0.0092(11) 0.0451(12) -0.0146(7)
C85A 0.1104(7) 0.0940(10) 0.1235(13) 0.0024(10) 0.0704(7) 0.0051(8)
C90B 0.1529(8) 0.0755(12) 0.1497(14) 0.0086(10) 0.1092(9) 0.0388(8)
C89B 0.1606(13) 0.1004(14) 0.1544(18) 0.0280(12) 0.0873(13) 0.0475(11)
C88B 0.1779(8) 0.094(2) 0.095(2) 0.0033(14) 0.0727(11) 0.0419(14)
C87B 0.1730(12) 0.0948(13) 0.100(3) -0.0059(15) 0.0734(13) 0.0219(11)
C86B 0.1072(7) 0.0922(15) 0.0891(13) -0.0076(11) 0.0433(8) -0.0099(9)
O1A 0.119(3) 0.034(2) 0.0429(19) 0.0115(17) 0.032(2) 0.032(2)
N14A 0.0364(15) 0.0870(7) 0.0446(14) -0.0229(8) 0.0157(10) -0.0136(9)
S1A 0.0548(8) 0.0311(7) 0.0549(8) -0.0133(6) -0.0037(7) -0.0035(7)
C11A 0.069(3) 0.0960(9) 0.1116(19) -0.0450(17) 0.0455(15) -0.0304(14)
C12A 0.0551(19) 0.1016(11) 0.061(2) -0.0319(18) 0.0276(14) -0.0332(11)
O2B 0.082(3) 0.075(3) 0.039(2) 0.011(2) -0.004(2) 0.023(2)
O3A 0.091(3) 0.088(3) 0.152(4) -0.023(3) 0.069(3) -0.048(3)
C69A 0.1075(10) 0.115(3) 0.131(4) 0.060(3) 0.0836(14) 0.0391(13)
C79A 0.0531(6) 0.0656(7) 0.0434(5) -0.0061(9) 0.0265(7) 0.0340(8)
C81A 0.0528(9) 0.119(5) 0.133(3) -0.035(4) 0.0375(18) 0.0072(18)
C72A 0.0489(16) 0.033(2) 0.0656(12) -0.0017(12) 0.0400(14) -0.0035(16)
C71A 0.0325(7) 0.055(3) 0.0558(19) 0.010(2) 0.0271(10) 0.0122(17)
C68A 0.102(3) 0.315(8) 0.0641(13) 0.017(2) 0.0389(13) 0.042(3)
C67A 0.0786(10) 0.141(3) 0.0688(11) 0.0244(16) 0.0522(7) 0.0339(11)
C73A 0.0517(8) 0.0660(7) 0.0588(13) -0.0273(7) 0.0263(7) 0.0104(7)
C74A 0.0472(10) 0.0655(7) 0.0452(14) -0.0094(8) 0.0181(8) 0.0297(8)
C75A 0.0631(14) 0.0710(9) 0.078(2) -0.0305(10) 0.0361(13) 0.0166(9)
C78A 0.0963(8) 0.0678(8) 0.0706(11) -0.0300(8) 0.0521(7) 0.0017(9)
C77A 0.1111(9) 0.0655(11) 0.0802(15) -0.0243(13) 0.0608(9) 0.0084(15)
C1B 0.080(4) 0.072(4) 0.082(4) -0.012(4) 0.010(3) 0.018(4)
C76A 0.0934(14) 0.0647(12) 0.069(2) -0.0080(17) 0.0457(12) 0.0271(14)
C82A 0.1165(11) 0.067(2) 0.0670(11) -0.0176(10) 0.0607(7) 0.0080(11)
C80A 0.176(5) 0.157(5) 0.0566(10) 0.0343(19) 0.058(2) 0.052(5)
C84A 0.1117(14) 0.101(5) 0.096(3) -0.022(3) 0.0716(13) -0.0077(18)
C83A 0.137(4) 0.086(4) 0.0932(15) 0.0108(18) 0.0657(14) 0.018(4)
C93B 0.0823(15) 0.242(2) 0.192(3) -0.048(3) 0.004(3) -0.0371(18)
C92B 0.224(3) 0.068(5) 0.1159(8) -0.005(3) 0.1023(14) 0.011(5)
C9A 0.0408(9) 0.0625(7) 0.0262(8) -0.0127(7) 0.0075(6) 0.0135(7)
C91B 0.1121(10) 0.109(2) 0.0996(9) 0.0055(18) 0.0524(9) -0.0096(12)
N9A 0.0365(15) 0.092(2) 0.049(2) -0.0209(16) 0.0072(12) -0.0001(18)
N12A 0.067(2) 0.116(3) 0.0291(18) 0.0021(19) 0.0182(12) -0.0235(19)
C7A 0.0342(7) 0.0632(6) 0.0215(8) -0.0079(6) 0.0136(5) 0.0079(6)
N11A 0.0442(9) 0.0631(9) 0.0176(11) -0.0115(9) 0.0117(8) 0.0181(8)
C63A 0.0784(12) 0.0620(13) 0.0681(11) 0.0338(9) 0.0575(10) 0.0252(10)
C62A 0.1144(12) 0.1163(11) 0.1033(8) 0.0527(9) 0.0863(8) 0.0557(11)
C61A 0.0473(10) 0.0660(9) 0.0566(8) 0.0095(8) 0.0312(7) 0.0204(9)
C66A 0.0320(11) 0.0306(12) 0.0630(7) -0.0004(8) 0.0281(7) -0.0008(9)
C64A 0.0772(10) 0.096(2) 0.0976(9) 0.0469(11) 0.0472(9) 0.0418(15)
C70A 0.0341(9) 0.038(2) 0.0613(9) 0.0004(9) 0.0298(9) 0.0071(17)
C8A 0.0434(7) 0.0534(7) 0.0379(12) -0.0096(9) 0.0146(6) 0.0040(8)
N10A 0.0360(10) 0.0573(8) 0.0448(16) -0.0069(7) 0.0166(10) 0.0149(9)
C65A 0.0418(15) 0.0588(15) 0.1121(11) 0.0378(12) 0.0575(11) 0.0192(12)
C87A 0.1252(7) 0.0542(11) 0.090(2) -0.0064(14) 0.0799(10) 0.0346(9)
C89A 0.0921(12) 0.0610(11) 0.0672(18) -0.0186(10) 0.0494(12) 0.0239(8)
C90A 0.0564(7) 0.0402(11) 0.0733(11) -0.0352(9) 0.0248(7) -0.0022(8)
C88A 0.0951(10) 0.0790(16) 0.051(2) -0.0017(13) 0.0411(12) 0.0335(14)
C86A 0.0776(6) 0.0542(10) 0.0620(14) -0.0087(10) 0.0338(8) 0.0126(8)
C93A 0.0752(17) 0.091(2) 0.142(2) -0.024(2) 0.043(3) 0.0051(16)
C91A 0.0847(8) 0.073(2) 0.0685(8) -0.0024(15) 0.0431(9) 0.0126(11)
C92A 0.160(3) 0.092(5) 0.0848(9) 0.015(2) 0.0828(14) 0.048(4)
C73B 0.0712(8) 0.0601(7) 0.0083(11) -0.0031(6) 0.0093(7) 0.0253(7)
C76B 0.0989(10) 0.0688(9) 0.0771(15) -0.0349(13) 0.0465(9) -0.0001(14)
C75B 0.0794(17) 0.0651(9) 0.0225(18) -0.0035(9) 0.0172(12) 0.0311(10)
C74B 0.0630(10) 0.0661(8) 0.0168(12) -0.0076(8) 0.0089(8) 0.0265(8)
C71B 0.1105(7) 0.104(5) 0.153(2) 0.064(3) 0.1088(12) 0.036(2)
C70B 0.0766(9) 0.0553(18) 0.0436(7) 0.0099(9) 0.0405(9) 0.0169(18)
C72B 0.173(3) 0.066(3) 0.0637(15) -0.018(2) 0.030(3) 0.020(3)
C81B 0.0537(8) 0.151(6) 0.051(2) -0.013(4) 0.0123(17) 0.010(2)
C82B 0.0927(8) 0.059(2) 0.0897(9) -0.0175(10) 0.0534(6) 0.0002(10)
C78B 0.0822(11) 0.0619(8) 0.0533(11) -0.0252(8) 0.0296(8) 0.0020(9)
C77B 0.0659(16) 0.0601(12) 0.081(2) -0.0118(13) 0.0305(12) 0.0188(15)
C80B 0.0289(19) 0.096(4) 0.0443(8) -0.0075(17) 0.0263(12) 0.007(2)
C79B 0.0531(6) 0.0656(7) 0.0434(5) -0.0061(9) 0.0265(7) 0.0340(8)
C11B 0.057(2) 0.0455(9) 0.0747(16) -0.0220(15) 0.0190(13) -0.0054(14)
C10B 0.0437(15) 0.0509(7) 0.0365(16) -0.0065(9) 0.0281(9) -0.0094(11)
C61B 0.0522(10) 0.0596(11) 0.0288(7) 0.0094(7) 0.0215(6) 0.0152(8)
C12B 0.0442(17) 0.0418(10) 0.066(3) -0.0181(14) 0.0150(13) -0.0156(11)
C8B 0.0434(7) 0.0534(7) 0.0379(12) -0.0096(9) 0.0146(6) 0.0040(8)
C7B 0.0342(7) 0.0632(6) 0.0215(8) -0.0079(6) 0.0136(5) 0.0079(6)
C1A 0.037(2) 0.035(3) 0.041(2) 0.004(2) 0.017(2) -0.002(2)
C9B 0.0408(9) 0.0625(7) 0.0262(8) -0.0127(7) 0.0075(6) 0.0135(7)
C68B 0.0410(19) 0.037(2) 0.0380(9) 0.0098(13) 0.0261(11) 0.0064(15)
C67B 0.0480(8) 0.0569(18) 0.0366(9) 0.0088(12) 0.0264(7) 0.0064(8)
C69B 0.0307(12) 0.087(3) 0.087(3) -0.028(2) 0.0412(13) -0.0059(14)
C64B 0.0723(18) 0.0390(18) 0.0524(10) 0.0090(9) 0.0327(11) 0.0102(13)
C63B 0.0905(16) 0.0899(14) 0.0797(18) 0.0328(14) 0.0550(13) 0.0193(15)
C62B 0.0266(11) 0.0505(15) 0.0286(8) 0.0035(8) 0.0126(7) -0.0029(10)
C66B 0.0617(13) 0.0651(12) 0.0490(8) 0.0205(9) 0.0394(8) 0.0223(10)
C65B 0.089(2) 0.0578(16) 0.0294(11) 0.0010(11) 0.0270(13) 0.0274(13)
C83B 0.123(3) 0.074(4) 0.1004(15) 0.0054(16) 0.0844(13) 0.025(3)
N11B 0.0490(11) 0.0615(9) 0.0242(14) -0.0131(9) 0.0066(8) 0.0170(8)
N10B 0.0452(10) 0.0551(9) 0.0205(14) -0.0009(7) 0.0115(10) 0.0113(8)
N9B 0.0292(15) 0.065(2) 0.0254(14) -0.0053(12) 0.0182(9) -0.0082(16)
N14B 0.0410(17) 0.0453(6) 0.0498(17) -0.0128(8) 0.0093(10) -0.0120(10)
N13B 0.0493(12) 0.0496(7) 0.0513(14) -0.0096(10) 0.0387(10) -0.0055(8)
N12B 0.0418(16) 0.060(2) 0.0300(16) 0.0032(15) 0.0245(10) -0.0113(14)
C12 0.0933(8) 0.149(7) 0.118(3) -0.048(4) 0.0728(11) 0.001(2)
N8 0.0959(15) 0.119(2) 0.0847(14) 0.0175(15) 0.0710(12) 0.0132(16)
F3B 0.119(4) 0.069(3) 0.158(5) -0.016(3) -0.064(4) -0.001(3)
F2A 0.252(5) 0.110(4) 0.199(4) 0.075(3) 0.142(4) 0.063(4)
F1B 0.084(2) 0.0285(19) 0.067(2) 0.0143(16) 0.0150(19) 0.0151(18)
C1G 0.0554(5) 0.0582(13) 0.0835(5) -0.0080(6) 0.0474(5) -0.0184(9)
C1H 0.0645(9) 0.129(7) 0.171(4) 0.057(5) 0.0724(12) 0.0127(19)
O2A 0.155(5) 0.068(4) 0.125(5) -0.015(4) -0.068(4) 0.024(4)
O1B 0.065(3) 0.074(4) 0.057(3) -0.001(2) 0.010(2) 0.019(2)
C1F 0.171(4) 0.082(4) 0.0601(12) -0.0029(14) 0.0657(14) 0.003(5)
S1B 0.0870(14) 0.0457(11) 0.1025(17) -0.0111(11) -0.0240(13) 0.0207(11)
O3B 0.189(4) 0.095(4) 0.240(5) 0.073(4) 0.167(3) 0.071(3)
C95B 0.0731(11) 0.071(3) 0.067(2) -0.0278(18) 0.0447(14) -0.0098(14)
C94B 0.0490(7) 0.0916(11) 0.0580(8) -0.0041(5) 0.0262(6) 0.0320(9)
C96B 0.063(3) 0.085(4) 0.0833(12) -0.0402(14) 0.0380(13) -0.013(2)
C84B 0.1010(13) 0.057(4) 0.162(4) -0.049(3) 0.0748(14) -0.0089(16)
C85B 0.0688(9) 0.0531(10) 0.0554(17) -0.0188(10) 0.0306(8) 0.0062(8)
C10 0.0750(11) 0.0958(17) 0.0278(8) -0.0132(11) 0.0148(9) 0.0010(16)
C9 0.0399(11) 0.0429(7) 0.0425(9) -0.0026(7) 0.0168(7) -0.0080(10)
C8 0.0855(15) 0.0445(8) 0.0892(12) 0.0172(11) 0.0575(10) 0.0181(15)
C11 0.174(3) 0.153(7) 0.0190(10) 0.006(2) 0.0158(16) -0.069(5)
C98B 0.0381(13) 0.0648(7) 0.0349(9) 0.0051(8) 0.0104(8) 0.0049(13)
C97B 0.0322(15) 0.0456(7) 0.0408(11) -0.0115(7) 0.0115(9) -0.0173(10)
C7 0.096(2) 0.0504(14) 0.0971(15) 0.0199(8) 0.0616(12) 0.0079(13)
C99B 0.065(2) 0.0695(8) 0.0756(18) 0.0368(11) 0.0440(15) 0.0300(17)

loop_
_atom_type_symbol
_atom_type_description
_atom_type_scat_dispersion_real
_atom_type_scat_dispersion_imag
_atom_type_scat_source
C C 0.0033 0.0016 'International Tables Vol C Tables 4.2.6.8 and 6.1.1.4'
H H 0.0000 0.0000 'International Tables Vol C Tables 4.2.6.8 and 6.1.1.4'
Cu Cu 0.3201 1.2651 'International Tables Vol C Tables 4.2.6.8 and 6.1.1.4'
F F 0.0171 0.0103 'International Tables Vol C Tables 4.2.6.8 and 6.1.1.4'
N N 0.0061 0.0033 'International Tables Vol C Tables 4.2.6.8 and 6.1.1.4'
O O 0.0106 0.0060 'International Tables Vol C Tables 4.2.6.8 and 6.1.1.4'
P P 0.1023 0.0942 'International Tables Vol C Tables 4.2.6.8 and 6.1.1.4'
S S 0.1246 0.1234 'International Tables Vol C Tables 4.2.6.8 and 6.1.1.4'

loop_
_geom_angle_atom_site_label_1
_geom_angle_atom_site_label_2
_geom_angle_atom_site_label_3
_geom_angle
H48A C48 H48B 109.5
H48A C48 H48C 109.5
H48B C48 H48C 109.5
C46 C48 H48A 109.5
C46 C48 H48B 109.5
C46 C48 H48C 109.5
C48 C46 H46 107.5
C47 C46 C48 111.2(2)
C47 C46 H46 107.5
C42 C46 C48 110.8(2)
C42 C46 H46 107.5
C42 C46 C47 112.02(19)
C46 C47 H47A 109.5
C46 C47 H47B 109.5
C46 C47 H47C 109.5
H47A C47 H47B 109.5
H47A C47 H47C 109.5
H47B C47 H47C 109.5
C54 C53 H53 119.1
C52 C53 H53 119.1
C52 C53 C54 121.7(3)
C53 C54 C49 117.6(2)
C53 C54 C58 119.0(2)
C49 C54 C58 123.4(2)
C50 C55 H55 108.0
C50 C55 C56 110.43(19)
C50 C55 C57 112.6(2)
C56 C55 H55 108.0
C57 C55 H55 108.0
C57 C55 C56 109.6(2)
C54 C49 N7 120.0(2)
C50 C49 C54 121.7(2)
C50 C49 N7 118.1(2)
C49 C50 C55 123.3(2)
C51 C50 C55 119.5(2)
C51 C50 C49 117.1(2)
C50 C51 H51 119.2
C52 C51 C50 121.6(2)
C52 C51 H51 119.2
C53 C52 C51 120.0(2)
C53 C52 H52 120.0
C51 C52 H52 120.0
C40 C39 H39 119.8
C40 C39 C38 120.5(2)
C38 C39 H39 119.8
C39 C40 H40 119.5
C41 C40 C39 121.0(2)
C41 C40 H40 119.5
C40 C41 H41 119.4
C40 C41 C42 121.3(2)
C42 C41 H41 119.4
C38 C37 C42 122.35(19)
C38 C37 N6 120.0(2)
C42 C37 N6 117.63(17)
C39 C38 C43 119.12(19)
C37 C38 C39 117.6(2)
C37 C38 C43 123.29(19)
H45A C45 H45B 109.5
H45A C45 H45C 109.5
H45B C45 H45C 109.5
C43 C45 H45A 109.5
C43 C45 H45B 109.5
C43 C45 H45C 109.5
C41 C42 C46 119.4(2)
C41 C42 C37 117.3(2)
C37 C42 C46 123.27(19)
C38 C43 C45 111.4(2)
C38 C43 H43 107.9
C45 C43 H43 107.9
C44 C43 C38 111.31(19)
C44 C43 C45 110.18(19)
C44 C43 H43 107.9
C43 C44 H44A 109.5
C43 C44 H44B 109.5
C43 C44 H44C 109.5
H44A C44 H44B 109.5
H44A C44 H44C 109.5
H44B C44 H44C 109.5
C13 N3 C2 123.15(18)
C1 N3 C13 123.53(17)
C1 N3 C2 110.70(17)
C1 N2 P1 131.71(17)
P1 N1 Cu1 165.20(16)
N1 Cu1 N8 178.60(13)
C49 N7 C6 118.53(15)
C4 N7 C49 122.28(17)
C4 N7 C6 109.33(17)
C37 N6 C5 124.07(17)
C4 N6 C37 123.39(16)
C4 N6 C5 112.14(16)
C4 N5 P1 135.09(17)
C1 N4 C3 109.83(18)
C1 N4 C25 123.75(19)
C25 N4 C3 117.26(17)
H11H C111 H11I 109.3
C110 C111 H11H 111.5
C110 C111 H11I 111.5
C110 C111 C112 101.4(5)
C112 C111 H11H 111.5
C112 C111 H11I 111.5
C111 C110 H11J 110.1
C111 C110 H11K 110.1
H11J C110 H11K 108.4
O4 C110 C111 108.1(4)
O4 C110 H11J 110.1
O4 C110 H11K 110.1
H11L C113 H11M 108.6
C112 C113 H11L 110.4
C112 C113 H11M 110.4
O4 C113 H11L 110.4
O4 C113 H11M 110.4
O4 C113 C112 106.6(4)
C111 C112 H11N 111.6
C111 C112 H11O 111.6
C113 C112 C111 100.8(5)
C113 C112 H11N 111.6
C113 C112 H11O 111.6
H11N C112 H11O 109.4
C54 C58 H58 107.9
C54 C58 C60 110.21(18)
C59 C58 C54 111.2(2)
C59 C58 H58 107.9
C59 C58 C60 111.6(2)
C60 C58 H58 107.9
C55 C56 H56A 109.5
C55 C56 H56B 109.5
C55 C56 H56C 109.5
H56A C56 H56B 109.5
H56A C56 H56C 109.5
H56B C56 H56C 109.5
C55 C57 H57A 109.5
C55 C57 H57B 109.5
C55 C57 H57C 109.5
H57A C57 H57B 109.5
H57A C57 H57C 109.5
H57B C57 H57C 109.5
C58 C59 H59A 109.5
C58 C59 H59B 109.5
C58 C59 H59C 109.5
H59A C59 H59B 109.5
H59A C59 H59C 109.5
H59B C59 H59C 109.5
N9A P2 N12A 112.4(3)
N9A P2 N9B 8.9(4)
N9A P2 N12B 105.8(3)
N9A P2 N8 124.1(3)
N12A P2 N9B 109.9(3)
N12A P2 N12B 12.1(3)
N12A P2 N8 123.0(3)
N9B P2 N12B 101.8(2)
N8 P2 N9B 127.06(18)
N8 P2 N12B 130.02(19)
N2 P1 N5 103.14(10)
N1 P1 N2 126.74(12)
N1 P1 N5 130.08(12)
C110 O4 C113 108.9(4)
C58 C60 H60A 109.5
C58 C60 H60B 109.5
C58 C60 H60C 109.5
H60A C60 H60B 109.5
H60A C60 H60C 109.5
H60B C60 H60C 109.5
C15 C14 C13 118.0(2)
C15 C14 C22 121.0(2)
C13 C14 C22 120.9(2)
C14 C15 H15 119.5
C14 C15 C16 120.9(3)
C16 C15 H15 119.5
C15 C16 H16 119.7
C17 C16 C15 120.7(2)
C17 C16 H16 119.7
C14 C13 N3 118.3(2)
C18 C13 N3 120.1(2)
C18 C13 C14 121.6(2)
N3 C2 H2A 111.3
N3 C2 H2B 111.3
N3 C2 C3 102.38(19)
H2A C2 H2B 109.2
C3 C2 H2A 111.3
C3 C2 H2B 111.3
N2 C1 N3 121.86(18)
N2 C1 N4 129.0(2)
N4 C1 N3 108.98(18)
H20A C20 H20B 109.5
H20A C20 H20C 109.5
H20B C20 H20C 109.5
C19 C20 H20A 109.5
C19 C20 H20B 109.5
C19 C20 H20C 109.5
C16 C17 H17 119.6
C16 C17 C18 120.8(2)
C18 C17 H17 119.6
C13 C18 C19 122.64(19)
C17 C18 C13 117.9(2)
C17 C18 C19 119.5(2)
C20 C19 H19 107.4
C18 C19 C20 109.9(2)
C18 C19 H19 107.4
C18 C19 C21 112.9(2)
C21 C19 C20 111.7(2)
C21 C19 H19 107.4
N7 C6 H6A 111.1
N7 C6 H6B 111.1
N7 C6 C5 103.13(15)
H6A C6 H6B 109.1
C5 C6 H6A 111.1
C5 C6 H6B 111.1
N4 C3 C2 102.95(18)
N4 C3 H3A 111.2
N4 C3 H3B 111.2
C2 C3 H3A 111.2
C2 C3 H3B 111.2
H3A C3 H3B 109.1
N6 C5 C6 101.59(17)
N6 C5 H5A 111.5
N6 C5 H5B 111.5
C6 C5 H5A 111.5
C6 C5 H5B 111.5
H5A C5 H5B 109.3
N6 C4 N7 109.27(17)
N5 C4 N7 128.6(2)
N5 C4 N6 122.05(18)
C19 C21 H21A 109.5
C19 C21 H21B 109.5
C19 C21 H21C 109.5
H21A C21 H21B 109.5
H21A C21 H21C 109.5
H21B C21 H21C 109.5
H33A C33 H33B 109.5
H33A C33 H33C 109.5
H33B C33 H33C 109.5
C31 C33 H33A 109.5
C31 C33 H33B 109.5
C31 C33 H33C 109.5
C28 C27 H27 119.2
C26 C27 H27 119.2
C26 C27 C28 121.7(3)
C30 C34 H34 108.0
C30 C34 C35 110.4(2)
C30 C34 C36 111.7(2)
C35 C34 H34 108.0
C35 C34 C36 110.5(2)
C36 C34 H34 108.0
C30 C29 H29 119.4
C30 C29 C28 121.2(3)
C28 C29 H29 119.4
C29 C30 C34 119.5(2)
C29 C30 C25 117.8(3)
C25 C30 C34 122.6(2)
C33 C31 H31 107.9
C33 C31 C32 111.5(2)
C32 C31 H31 107.9
C26 C31 C33 110.0(2)
C26 C31 H31 107.9
C26 C31 C32 111.5(2)
C31 C32 H32A 109.5
C31 C32 H32B 109.5
C31 C32 H32C 109.5
H32A C32 H32B 109.5
H32A C32 H32C 109.5
H32B C32 H32C 109.5
C27 C28 C29 119.3(3)
C27 C28 H28 120.3
C29 C28 H28 120.3
C34 C35 H35A 109.5
C34 C35 H35B 109.5
C34 C35 H35C 109.5
H35A C35 H35B 109.5
H35A C35 H35C 109.5
H35B C35 H35C 109.5
H24A C24 H24B 109.5
H24A C24 H24C 109.5
H24B C24 H24C 109.5
C22 C24 H24A 109.5
C22 C24 H24B 109.5
C22 C24 H24C 109.5
H23A C23 H23B 109.5
H23A C23 H23C 109.5
H23B C23 H23C 109.5
C22 C23 H23A 109.5
C22 C23 H23B 109.5
C22 C23 H23C 109.5
C14 C22 C24 112.4(2)
C14 C22 C23 110.5(2)
C14 C22 H22 108.4
C24 C22 H22 108.4
C23 C22 C24 108.6(2)
C23 C22 H22 108.4
C34 C36 H36A 109.5
C34 C36 H36B 109.5
C34 C36 H36C 109.5
H36A C36 H36B 109.5
H36A C36 H36C 109.5
H36B C36 H36C 109.5
C27 C26 C31 118.7(2)
C27 C26 C25 118.2(2)
C25 C26 C31 123.0(2)
C30 C25 N4 117.5(2)
C26 C25 N4 120.6(2)
C26 C25 C30 121.7(2)
C1E C1C H1C 103.8
C1D C1C H1C 103.8
C1D C1C C1E 109.3(5)
C1J C1C H1C 103.8
C1J C1C C1E 111.8(5)
C1J C1C C1D 122.2(5)
C95A C94A C96A 120.8(6)
C95A C94A H94A 109.6
C95A C94A C90B 105.9(6)
C96A C94A H94A 109.6
C96A C94A C90B 100.6(6)
C90B C94A H94A 109.6
C1J C1I H1I 121.0
C1J C1I C1K 118.1(7)
C1K C1I H1I 121.0
N14A C10A N13A 103.6(5)
N12A C10A N13A 129.5(6)
N12A C10A N14A 126.8(7)
C1I C1J C1C 112.7(7)
C1I C1J C97A 120.4(7)
C97A C1J C1C 126.4(6)
C1N C1L H1L 107.1
C1N C1L C98A 117.4(8)
C1N C1L C1M 110.5(7)
C98A C1L H1L 107.1
C98A C1L C1M 107.2(6)
C1M C1L H1L 107.1
C1J C97A C98A 120.4(7)
N14A C97A C1J 121.8(6)
N14A C97A C98A 117.8(6)
C97A C98A C1L 122.7(7)
C99A C98A C1L 119.6(7)
C99A C98A C97A 117.6(7)
C1I C1K H1K 121.5
C99A C1K C1I 117.1(8)
C99A C1K H1K 121.5
C98A C99A H99A 116.9
C1K C99A C98A 126.1(8)
C1K C99A H99A 116.9
C10A N13A C85A 119.4(5)
C10A N13A C11A 113.3(6)
C11A N13A C85A 112.6(5)
C90B C85A N13A 127.8(4)
C90B C85A C86B 120.0
C86B C85A N13A 112.2(4)
C85A C90B C94A 121.7(3)
C89B C90B C94A 118.3(3)
C89B C90B C85A 120.0
C90B C89B H89B 120.0
C90B C89B C88B 120.0
C88B C89B H89B 120.0
C89B C88B H88B 120.0
C89B C88B C87B 120.0
C87B C88B H88B 120.0
C88B C87B H87B 120.0
C86B C87B C88B 120.0
C86B C87B H87B 120.0
C85A C86B C91B 122.1(5)
C87B C86B C85A 120.0
C87B C86B C91B 117.7(5)
C10A N14A C12A 108.6(5)
C97A N14A C10A 124.5(5)
C97A N14A C12A 126.1(5)
O1A S1A O2B 120.9(3)
O1A S1A O3A 112.2(3)
O1A S1A C1B 111.6(3)
O2B S1A C1B 105.6(3)
O3A S1A O2B 110.0(3)
O3A S1A C1B 92.7(4)
N13A C11A H11A 112.0
N13A C11A H11B 112.1
H11A C11A H11B 109.7
C12A C11A N13A 98.6(6)
C12A C11A H11A 112.0
C12A C11A H11B 112.1
N14A C12A H12A 110.2
N14A C12A H12B 110.2
C11A C12A N14A 107.4(5)
C11A C12A H12A 110.2
C11A C12A H12B 110.2
H12A C12A H12B 108.5
C81A C79A H79A 103.4
C81A C79A C74A 117.0(6)
C81A C79A C80A 118.6(7)
C74A C79A H79A 103.4
C74A C79A C80A 108.7(5)
C80A C79A H79A 103.4
C69A C67A C68A 120.2(8)
C69A C67A H67A 107.8
C69A C67A C62A 112.1(8)
C68A C67A H67A 107.8
C62A C67A C68A 100.6(6)
C62A C67A H67A 107.8
C78A C73A C74A 121.2(6)
C78A C73A N11A 122.4(6)
N11A C73A C74A 116.3(5)
C73A C74A C79A 123.4(5)
C75A C74A C79A 121.9(6)
C75A C74A C73A 114.7(6)
C74A C75A H75A 119.0
C76A C75A C74A 122.1(7)
C76A C75A H75A 119.0
C73A C78A C82A 122.3(6)
C77A C78A C73A 120.1(7)
C77A C78A C82A 117.5(7)
C78A C77A H77A 120.2
C78A C77A C76A 119.6(7)
C76A C77A H77A 120.2
F1A C1B F2B 102.8(6)
F1A C1B S1A 114.7(5)
F2B C1B S1A 96.0(5)
F3A C1B F1A 117.7(7)
F3A C1B F2B 103.4(6)
F3A C1B S1A 117.3(6)
C75A C76A C77A 122.0(7)
C75A C76A H76A 119.0
C77A C76A H76A 119.0
C78A C82A H82A 108.9
C84A C82A C78A 107.5(5)
C84A C82A H82A 108.9
C84A C82A C83A 109.3(7)
C83A C82A C78A 113.3(6)
C83A C82A H82A 108.9
H9AA C9A H9AB 109.3
N11A C9A H9AA 111.4
N11A C9A H9AB 111.4
N11A C9A C8A 101.9(4)
C8A C9A H9AA 111.4
C8A C9A H9AB 111.4
C86B C91B C93B 107.9(8)
C86B C91B C92B 114.4(7)
C86B C91B H91B 106.7
C93B C91B H91B 106.7
C92B C91B C93B 114.1(9)
C92B C91B H91B 106.7
C7A N9A P2 135.3(5)
C10A N12A P2 141.2(6)
N9A C7A N11A 124.0(5)
N9A C7A N10A 129.2(5)
N11A C7A N10A 106.7(4)
C73A N11A C9A 122.7(4)
C7A N11A C73A 124.7(4)
C7A N11A C9A 112.0(4)
C64B C63A H63A 119.1
C64B C63A C62B 121.8(5)
C62B C63A H63A 119.1
C61A C62A C67A 118.6(7)
C63B C62A C67A 119.9(8)
C63B C62A C61A 118.8(8)
C62A C61A C66A 124.6(6)
C62A C61A N10A 125.7(6)
N10A C61A C66A 109.6(5)
C70A C66A C61A 127.4(5)
C70A C66A C65A 127.3(5)
C65A C66A C61A 105.3(5)
C65A C64A H64A 120.3
C65A C64A C63B 119.4(7)
C63B C64A H64A 120.3
C72A C70A C71A 106.7(4)
C72A C70A H70A 108.6
C71A C70A H70A 108.6
C66A C70A C72A 111.0(5)
C66A C70A C71A 113.2(4)
C66A C70A H70A 108.6
C9A C8A H8AA 110.7
C9A C8A H8AB 110.7
H8AA C8A H8AB 108.8
N10A C8A C9A 105.0(4)
N10A C8A H8AA 110.7
N10A C8A H8AB 110.7
C7A N10A C61A 124.3(4)
C7A N10A C8A 109.1(4)
C8A N10A C61A 116.0(5)
C66A C65A H65A 116.1
C64A C65A C66A 127.8(6)
C64A C65A H65A 116.1
C88A C87A H87A 120.9
C88A C87A C86A 118.1(6)
C86A C87A H87A 120.9
C90A C89A H89A 118.9
C88A C89A H89A 118.9
C88A C89A C90A 122.2(6)
C89A C90A C94B 125.4(6)
C89A C90A C85B 116.6(6)
C85B C90A C94B 117.8(5)
C87A C88A C89A 122.9(6)
C87A C88A H88A 118.6
C89A C88A H88A 118.6
C87A C86A C91A 117.2(6)
C85B C86A C87A 119.3(6)
C85B C86A C91A 123.4(5)
H93D C93A H93E 109.5
H93D C93A H93F 109.5
H93E C93A H93F 109.5
C91A C93A H93D 109.5
C91A C93A H93E 109.5
C91A C93A H93F 109.5
C86A C91A C93A 113.8(6)
C86A C91A H91A 108.3
C93A C91A H91A 108.3
C92A C91A C86A 109.2(5)
C92A C91A C93A 108.9(7)
C92A C91A H91A 108.3
C91A C92A H92D 109.5
C91A C92A H92E 109.5
C91A C92A H92F 109.5
H92D C92A H92E 109.5
H92D C92A H92F 109.5
H92E C92A H92F 109.5
C74B C73B C78B 123.3(6)
C74B C73B N11B 119.4(6)
C78B C73B N11B 117.1(6)
C75B C76B H76B 120.3
C77B C76B H76B 120.3
C77B C76B C75B 119.3(7)
C76B C75B H75B 118.8
C76B C75B C74B 122.5(7)
C74B C75B H75B 118.8
C73B C74B C75B 118.1(6)
C73B C74B C79B 122.5(5)
C75B C74B C79B 119.4(6)
H71D C71B H71E 109.5
H71D C71B H71F 109.5
H71E C71B H71F 109.5
C70B C71B H71D 109.5
C70B C71B H71E 109.5
C70B C71B H71F 109.5
C71B C70B H70B 108.4
C71B C70B C72B 113.7(7)
C71B C70B C66B 109.3(5)
C72B C70B H70B 108.4
C72B C70B C66B 108.6(6)
C66B C70B H70B 108.4
C70B C72B H72D 109.5
C70B C72B H72E 109.5
C70B C72B H72F 109.5
H72D C72B H72E 109.5
H72D C72B H72F 109.5
H72E C72B H72F 109.5
H81D C81B H81E 109.5
H81D C81B H81F 109.5
H81E C81B H81F 109.5
C79B C81B H81D 109.5
C79B C81B H81E 109.5
C79B C81B H81F 109.5
C78B C82B H82B 107.4
C78B C82B C83B 112.7(6)
C78B C82B C84B 113.5(6)
C83B C82B H82B 107.4
C83B C82B C84B 108.3(7)
C84B C82B H82B 107.4
C73B C78B C82B 123.0(6)
C73B C78B C77B 113.8(7)
C77B C78B C82B 122.9(7)
C76B C77B C78B 122.9(7)
C76B C77B H77B 118.6
C78B C77B H77B 118.6
H80D C80B H80E 109.5
H80D C80B H80F 109.5
H80E C80B H80F 109.5
C79B C80B H80D 109.5
C79B C80B H80E 109.5
C79B C80B H80F 109.5
C74B C79B C81B 106.4(6)
C74B C79B H79B 111.7
C81B C79B H79B 111.7
C80B C79B C74B 108.3(5)
C80B C79B C81B 106.8(5)
C80B C79B H79B 111.7
H11C C11B H11D 109.0
C12B C11B H11C 111.0
C12B C11B H11D 111.0
N13B C11B H11C 111.0
N13B C11B H11D 111.0
N13B C11B C12B 103.6(5)
N14B C10B N12B 120.2(5)
N13B C10B N14B 114.9(4)
N13B C10B N12B 124.6(5)
C62B C61B N10B 114.4(5)
C66B C61B C62B 118.4(6)
C66B C61B N10B 126.3(5)
C11B C12B H12C 111.3
C11B C12B H12D 111.3
H12C C12B H12D 109.2
N14B C12B C11B 102.4(4)
N14B C12B H12C 111.3
N14B C12B H12D 111.3
H8BA C8B H8BB 109.3
C9B C8B H8BA 111.4
C9B C8B H8BB 111.4
N10B C8B H8BA 111.4
N10B C8B H8BB 111.4
N10B C8B C9B 101.7(4)
N11B C7B N9B 121.3(5)
N10B C7B N11B 110.2(4)
N10B C7B N9B 128.5(5)
F3B C1A F2A 113.0(6)
F3B C1A S1B 112.3(5)
F2A C1A S1B 109.6(5)
F1B C1A F3B 108.5(5)
F1B C1A F2A 98.6(5)
F1B C1A S1B 114.1(4)
C8B C9B H9BA 111.1
C8B C9B H9BB 111.1
H9BA C9B H9BB 109.1
N11B C9B C8B 103.2(4)
N11B C9B H9BA 111.1
N11B C9B H9BB 111.1
H68D C68B H68E 109.5
H68D C68B H68F 109.5
H68E C68B H68F 109.5
C67B C68B H68D 109.5
C67B C68B H68E 109.5
C67B C68B H68F 109.5
C68B C67B H67B 107.8
C68B C67B C69B 108.4(5)
C69B C67B H67B 107.8
C62B C67B C68B 114.0(4)
C62B C67B H67B 107.8
C62B C67B C69B 110.7(5)
C67B C69B H69D 109.5
C67B C69B H69E 109.5
C67B C69B H69F 109.5
H69D C69B H69E 109.5
H69D C69B H69F 109.5
H69E C69B H69F 109.5
C63A C64B H64B 121.7
C63A C64B C65B 116.7(6)
C65B C64B H64B 121.7
C62A C63B C64A 118.2(8)
C62A C63B H63B 120.9
C64A C63B H63B 120.9
C63A C62B C61B 113.7(6)
C63A C62B C67B 117.9(5)
C61B C62B C67B 128.4(5)
C61B C66B C70B 117.3(6)
C65B C66B C70B 112.3(6)
C65B C66B C61B 130.4(6)
C64B C65B H65B 121.6
C66B C65B C64B 116.9(7)
C66B C65B H65B 121.6
C82B C83B H83D 109.5
C82B C83B H83E 109.5
C82B C83B H83F 109.5
H83D C83B H83E 109.5
H83D C83B H83F 109.5
H83E C83B H83F 109.5
C7B N11B C73B 124.4(4)
C7B N11B C9B 110.7(5)
C9B N11B C73B 124.1(5)
C8B N10B C61B 119.6(5)
C7B N10B C61B 123.9(4)
C7B N10B C8B 110.3(5)
C7B N9B P2 131.8(4)
C10B N14B C12B 108.4(5)
C10B N14B C97B 127.8(4)
C97B N14B C12B 123.0(4)
C10B N13B C11B 105.9(4)
C10B N13B C85B 129.0(4)
C85B N13B C11B 117.7(5)
C10B N12B P2 128.9(4)
H12E C12 H12F 109.5
H12E C12 H12G 109.5
H12F C12 H12G 109.5
C10 C12 H12E 109.5
C10 C12 H12F 109.5
C10 C12 H12G 109.5
P2 N8 Cu1 175.7(2)
C1H C1G H1G 112.8
C1F C1G H1G 112.8
C1F C1G C1H 110.7(7)
C1F C1G C9 104.6(6)
C9 C1G H1G 112.8
C9 C1G C1H 102.3(6)
C1G C1H H1HA 109.5
C1G C1H H1HB 109.5
C1G C1H H1HC 109.5
H1HA C1H H1HB 109.5
H1HA C1H H1HC 109.5
H1HB C1H H1HC 109.5
C1G C1F H1FA 109.5
C1G C1F H1FB 109.5
C1G C1F H1FC 109.5
H1FA C1F H1FB 109.5
H1FA C1F H1FC 109.5
H1FB C1F H1FC 109.5
O2A S1B C1A 103.1(4)
O2A S1B O1B 107.6(4)
O2A S1B O3B 124.2(5)
O1B S1B C1A 94.5(3)
O3B S1B C1A 101.2(3)
O3B S1B O1B 119.7(3)
H95D C95B H95E 109.5
H95D C95B H95F 109.5
H95E C95B H95F 109.5
C94B C95B H95D 109.5
C94B C95B H95E 109.5
C94B C95B H95F 109.5
C90A C94B C95B 103.7(4)
C90A C94B H94B 113.6
C95B C94B H94B 113.6
C96B C94B C90A 108.7(6)
C96B C94B C95B 102.5(5)
C96B C94B H94B 113.6
C94B C96B H96D 109.5
C94B C96B H96E 109.5
C94B C96B H96F 109.5
H96D C96B H96E 109.5
H96D C96B H96F 109.5
H96E C96B H96F 109.5
C82B C84B H84D 109.5
C82B C84B H84E 109.5
C82B C84B H84F 109.5
H84D C84B H84E 109.5
H84D C84B H84F 109.5
H84E C84B H84F 109.5
C86A C85B C90A 120.6(5)
N13B C85B C90A 118.8(5)
N13B C85B C86A 120.2(5)
C12 C10 H10 109.4
C12 C10 C11 106.6(6)
C11 C10 H10 109.4
C98B C10 C12 109.7(6)
C98B C10 H10 109.4
C98B C10 C11 112.2(6)
C8 C9 C1G 121.3(6)
C97B C9 C1G 119.4(5)
C97B C9 C8 118.8(6)
C9 C8 H8 119.8
C7 C8 C9 120.3(6)
C7 C8 H8 119.8
C10 C11 H11E 109.5
C10 C11 H11F 109.5
C10 C11 H11G 109.5
H11E C11 H11F 109.5
H11E C11 H11G 109.5
H11F C11 H11G 109.5
C97B C98B C10 123.6(6)
C99B C98B C10 118.1(6)
C99B C98B C97B 118.3(6)
C9 C97B N14B 121.9(5)
C9 C97B C98B 121.8(5)
C98B C97B N14B 116.2(5)
C8 C7 H7 119.6
C8 C7 C99B 120.9(6)
C99B C7 H7 119.6
C98B C99B C7 119.5(6)
C98B C99B H99B 120.2
C7 C99B H99B 120.3

loop_
_geom_bond_atom_site_label_1
_geom_bond_atom_site_label_2
_geom_bond_distance
C48 H48A 0.9800
C48 H48B 0.9800
C48 H48C 0.9800
C48 C46 1.547(4)
C46 H46 1.0000
C46 C47 1.519(4)
C46 C42 1.511(3)
C47 H47A 0.9800
C47 H47B 0.9800
C47 H47C 0.9800
C53 H53 0.9500
C53 C54 1.388(3)
C53 C52 1.358(4)
C54 C49 1.411(3)
C54 C58 1.524(3)
C55 H55 1.0000
C55 C50 1.489(4)
C55 C56 1.541(3)
C55 C57 1.508(4)
C49 C50 1.399(3)
C49 N7 1.453(3)
C50 C51 1.395(3)
C51 H51 0.9500
C51 C52 1.379(4)
C52 H52 0.9500
C39 H39 0.9500
C39 C40 1.389(4)
C39 C38 1.396(3)
C40 H40 0.9500
C40 C41 1.356(3)
C41 H41 0.9500
C41 C42 1.396(3)
C37 C38 1.395(3)
C37 C42 1.407(3)
C37 N6 1.453(3)
C38 C43 1.518(3)
C45 H45A 0.9800
C45 H45B 0.9800
C45 H45C 0.9800
C45 C43 1.523(3)
C43 H43 1.0000
C43 C44 1.516(3)
C44 H44A 0.9800
C44 H44B 0.9800
C44 H44C 0.9800
N3 C13 1.437(3)
N3 C2 1.463(3)
N3 C1 1.363(3)
N2 P1 1.590(2)
N2 C1 1.297(3)
N1 Cu1 1.801(2)
N1 P1 1.479(2)
Cu1 N8 1.807(3)
N7 C6 1.469(3)
N7 C4 1.373(2)
N6 C5 1.454(3)
N6 C4 1.341(3)
N5 P1 1.597(2)
N5 C4 1.295(3)
N4 C1 1.361(2)
N4 C3 1.478(3)
N4 C25 1.446(3)
C111 H11H 0.9900
C111 H11I 0.9900
C111 C110 1.512(7)
C111 C112 1.521(8)
C110 H11J 0.9900
C110 H11K 0.9900
C110 O4 1.382(5)
C113 H11L 0.9900
C113 H11M 0.9900
C113 C112 1.499(7)
C113 O4 1.437(6)
C112 H11N 0.9900
C112 H11O 0.9900
C58 H58 1.0000
C58 C59 1.517(4)
C58 C60 1.545(3)
C56 H56A 0.9800
C56 H56B 0.9800
C56 H56C 0.9800
C57 H57A 0.9800
C57 H57B 0.9800
C57 H57C 0.9800
C59 H59A 0.9800
C59 H59B 0.9800
C59 H59C 0.9800
P2 N9A 1.413(5)
P2 N12A 1.439(4)
P2 N9B 1.683(4)
P2 N12B 1.708(4)
P2 N8 1.479(3)
C60 H60A 0.9800
C60 H60B 0.9800
C60 H60C 0.9800
C14 C15 1.374(3)
C14 C13 1.410(3)
C14 C22 1.525(3)
C15 H15 0.9500
C15 C16 1.380(4)
C16 H16 0.9500
C16 C17 1.374(4)
C13 C18 1.400(3)
C2 H2A 0.9900
C2 H2B 0.9900
C2 C3 1.505(3)
C20 H20A 0.9800
C20 H20B 0.9800
C20 H20C 0.9800
C20 C19 1.543(4)
C17 H17 0.9500
C17 C18 1.386(3)
C18 C19 1.516(4)
C19 H19 1.0000
C19 C21 1.521(4)
C6 H6A 0.9900
C6 H6B 0.9900
C6 C5 1.529(3)
C3 H3A 0.9900
C3 H3B 0.9900
C5 H5A 0.9900
C5 H5B 0.9900
C21 H21A 0.9800
C21 H21B 0.9800
C21 H21C 0.9800
C33 H33A 0.9800
C33 H33B 0.9800
C33 H33C 0.9800
C33 C31 1.527(4)
C27 H27 0.9500
C27 C28 1.382(4)
C27 C26 1.376(3)
C34 H34 1.0000
C34 C30 1.497(4)
C34 C35 1.537(4)
C34 C36 1.551(4)
C29 H29 0.9500
C29 C30 1.383(4)
C29 C28 1.394(4)
C30 C25 1.410(4)
C31 H31 1.0000
C31 C32 1.547(4)
C31 C26 1.513(4)
C32 H32A 0.9800
C32 H32B 0.9800
C32 H32C 0.9800
C28 H28 0.9500
C35 H35A 0.9800
C35 H35B 0.9800
C35 H35C 0.9800
C24 H24A 0.9800
C24 H24B 0.9800
C24 H24C 0.9800
C24 C22 1.562(4)
C23 H23A 0.9800
C23 H23B 0.9800
C23 H23C 0.9800
C23 C22 1.525(4)
C22 H22 1.0000
C36 H36A 0.9800
C36 H36B 0.9800
C36 H36C 0.9800
C26 C25 1.396(4)
F1A C1B 1.344(8)
F2B C1B 1.583(10)
F3A C1B 1.183(8)
C95A H95A 0.9800
C95A H95B 0.9800
C95A H95C 0.9800
C95A C94A 1.367(9)
C1C H1C 1.0000
C1C C1E 1.548(8)
C1C C1D 1.530(8)
C1C C1J 1.509(10)
C96A H96A 0.9800
C96A H96B 0.9800
C96A H96C 0.9800
C96A C94A 1.644(10)
C94A H94A 1.0000
C94A C90B 1.708(8)
C1E H1EA 0.9800
C1E H1EB 0.9800
C1E H1EC 0.9800
C1D H1DA 0.9800
C1D H1DB 0.9800
C1D H1DC 0.9800
C1I H1I 0.9500
C1I C1J 1.382(10)
C1I C1K 1.487(12)
C1N H1NA 0.9800
C1N H1NB 0.9800
C1N H1NC 0.9800
C1N C1L 1.431(10)
C10A N13A 1.429(9)
C10A N14A 1.380(7)
C10A N12A 1.221(7)
C1J C97A 1.392(10)
C1L H1L 1.0000
C1L C98A 1.486(11)
C1L C1M 1.569(9)
C97A C98A 1.417(9)
C97A N14A 1.372(9)
C98A C99A 1.345(12)
C1M H1MA 0.9800
C1M H1MB 0.9800
C1M H1MC 0.9800
C1K H1K 0.9500
C1K C99A 1.328(12)
C99A H99A 0.9500
N13A C85A 1.561(7)
N13A C11A 1.491(9)
C85A C90B 1.3900
C85A C86B 1.3900
C90B C89B 1.3900
C89B H89B 0.9500
C89B C88B 1.3900
C88B H88B 0.9500
C88B C87B 1.3900
C87B H87B 0.9500
C87B C86B 1.3900
C86B C91B 1.418(9)
O1A S1A 1.280(5)
N14A C12A 1.502(8)
S1A O2B 1.458(4)
S1A O3A 1.424(6)
S1A C1B 1.856(8)
C11A H11A 0.9900
C11A H11B 0.9900
C11A C12A 1.420(10)
C12A H12A 0.9900
C12A H12B 0.9900
C69A H69A 0.9800
C69A H69B 0.9800
C69A H69C 0.9800
C69A C67A 1.535(12)
C79A H79A 1.0000
C79A C81A 1.439(8)
C79A C74A 1.480(9)
C79A C80A 1.597(9)
C81A H81A 0.9800
C81A H81B 0.9800
C81A H81C 0.9800
C72A H72A 0.9800
C72A H72B 0.9800
C72A H72C 0.9800
C72A C70A 1.556(7)
C71A H71A 0.9800
C71A H71B 0.9800
C71A H71C 0.9800
C71A C70A 1.572(7)
C68A H68A 0.9800
C68A H68B 0.9800
C68A H68C 0.9800
C68A C67A 1.598(10)
C67A H67A 1.0000
C67A C62A 1.594(12)
C73A C74A 1.464(9)
C73A C78A 1.385(10)
C73A N11A 1.448(8)
C74A C75A 1.416(9)
C75A H75A 0.9500
C75A C76A 1.305(10)
C78A C77A 1.332(10)
C78A C82A 1.566(10)
C77A H77A 0.9500
C77A C76A 1.425(10)
C76A H76A 0.9500
C82A H82A 1.0000
C82A C84A 1.507(10)
C82A C83A 1.542(10)
C80A H80A 0.9800
C80A H80B 0.9800
C80A H80C 0.9800
C84A H84A 0.9800
C84A H84B 0.9800
C84A H84C 0.9800
C83A H83A 0.9800
C83A H83B 0.9800
C83A H83C 0.9800
C93B H93A 0.9800
C93B H93B 0.9800
C93B H93C 0.9800
C93B C91B 1.518(14)
C92B H92A 0.9800
C92B H92B 0.9800
C92B H92C 0.9800
C92B C91B 1.491(11)
C9A H9AA 0.9900
C9A H9AB 0.9900
C9A N11A 1.452(6)
C9A C8A 1.468(8)
C91B H91B 1.0000
N9A C7A 1.262(6)
C7A N11A 1.374(6)
C7A N10A 1.389(7)
C63A H63A 0.9500
C63A C64B 1.379(10)
C63A C62B 1.409(8)
C62A C61A 1.412(10)
C62A C63B 1.391(12)
C61A C66A 1.557(8)
C61A N10A 1.475(8)
C66A C70A 1.383(8)
C66A C65A 1.530(8)
C64A H64A 0.9500
C64A C65A 1.322(10)
C64A C63B 1.409(12)
C70A H70A 1.0000
C8A H8AA 0.9900
C8A H8AB 0.9900
C8A N10A 1.469(6)
C65A H65A 0.9500
C87A H87A 0.9500
C87A C88A 1.369(9)
C87A C86A 1.460(8)
C89A H89A 0.9500
C89A C90A 1.394(8)
C89A C88A 1.375(9)
C90A C94B 1.539(9)
C90A C85B 1.467(8)
C88A H88A 0.9500
C86A C91A 1.589(8)
C86A C85B 1.397(9)
C93A H93D 0.9800
C93A H93E 0.9800
C93A H93F 0.9800
C93A C91A 1.644(10)
C91A H91A 1.0000
C91A C92A 1.548(9)
C92A H92D 0.9800
C92A H92E 0.9800
C92A H92F 0.9800
C73B C74B 1.365(10)
C73B C78B 1.420(10)
C73B N11B 1.464(8)
C76B H76B 0.9500
C76B C75B 1.361(10)
C76B C77B 1.343(11)
C75B H75B 0.9500
C75B C74B 1.387(9)
C74B C79B 1.569(9)
C71B H71D 0.9800
C71B H71E 0.9800
C71B H71F 0.9800
C71B C70B 1.456(10)
C70B H70B 1.0000
C70B C72B 1.514(10)
C70B C66B 1.640(9)
C72B H72D 0.9800
C72B H72E 0.9800
C72B H72F 0.9800
C81B H81D 0.9800
C81B H81E 0.9800
C81B H81F 0.9800
C81B C79B 1.586(9)
C82B H82B 1.0000
C82B C78B 1.458(11)
C82B C83B 1.490(10)
C82B C84B 1.548(10)
C78B C77B 1.454(10)
C77B H77B 0.9500
C80B H80D 0.9800
C80B H80E 0.9800
C80B H80F 0.9800
C80B C79B 1.477(8)
C79B H79B 1.0000
C11B H11C 0.9900
C11B H11D 0.9900
C11B C12B 1.507(8)
C11B N13B 1.483(7)
C10B N14B 1.326(7)
C10B N13B 1.317(7)
C10B N12B 1.347(6)
C61B C62B 1.429(8)
C61B C66B 1.283(9)
C61B N10B 1.454(8)
C12B H12C 0.9900
C12B H12D 0.9900
C12B N14B 1.440(7)
C8B H8BA 0.9900
C8B H8BB 0.9900
C8B C9B 1.525(9)
C8B N10B 1.453(7)
C7B N11B 1.335(7)
C7B N10B 1.345(8)
C7B N9B 1.348(6)
C1A F3B 1.271(7)
C1A F2A 1.345(9)
C1A F1B 1.239(7)
C1A S1B 1.762(6)
C9B H9BA 0.9900
C9B H9BB 0.9900
C9B N11B 1.443(7)
C68B H68D 0.9800
C68B H68E 0.9800
C68B H68F 0.9800
C68B C67B 1.510(7)
C67B H67B 1.0000
C67B C69B 1.555(9)
C67B C62B 1.476(9)
C69B H69D 0.9800
C69B H69E 0.9800
C69B H69F 0.9800
C64B H64B 0.9500
C64B C65B 1.426(9)
C63B H63B 0.9500
C66B C65B 1.239(9)
C65B H65B 0.9500
C83B H83D 0.9800
C83B H83E 0.9800
C83B H83F 0.9800
N14B C97B 1.440(7)
N13B C85B 1.360(7)
C12 H12E 0.9800
C12 H12F 0.9800
C12 H12G 0.9800
C12 C10 1.553(10)
C1G H1G 1.0000
C1G C1H 1.624(9)
C1G C1F 1.385(10)
C1G C9 1.606(9)
C1H H1HA 0.9800
C1H H1HB 0.9800
C1H H1HC 0.9800
O2A S1B 1.426(6)
O1B S1B 1.659(7)
C1F H1FA 0.9800
C1F H1FB 0.9800
C1F H1FC 0.9800
S1B O3B 1.431(8)
C95B H95D 0.9800
C95B H95E 0.9800
C95B H95F 0.9800
C95B C94B 1.665(8)
C94B H94B 1.0000
C94B C96B 1.455(9)
C96B H96D 0.9800
C96B H96E 0.9800
C96B H96F 0.9800
C84B H84D 0.9800
C84B H84E 0.9800
C84B H84F 0.9800
C10 H10 1.0000
C10 C11 1.577(8)
C10 C98B 1.492(9)
C9 C8 1.394(8)
C9 C97B 1.389(8)
C8 H8 0.9500
C8 C7 1.353(10)
C11 H11E 0.9800
C11 H11F 0.9800
C11 H11G 0.9800
C98B C97B 1.414(8)
C98B C99B 1.372(9)
C7 H7 0.9500
C7 C99B 1.434(10)
C99B H99B 0.9500

loop_
_geom_torsion_atom_site_label_1
_geom_torsion_atom_site_label_2
_geom_torsion_atom_site_label_3
_geom_torsion_atom_site_label_4
_geom_torsion
C48 C46 C42 C41 66.3(3)
C48 C46 C42 C37 -115.2(2)
C47 C46 C42 C41 -58.5(3)
C47 C46 C42 C37 120.0(3)
C53 C54 C49 C50 3.8(3)
C53 C54 C49 N7 179.79(19)
C53 C54 C58 C59 57.5(3)
C53 C54 C58 C60 -66.8(3)
C54 C53 C52 C51 -0.6(4)
C54 C49 C50 C55 177.9(2)
C54 C49 C50 C51 -1.5(3)
C54 C49 N7 C6 -86.6(2)
C54 C49 N7 C4 55.4(3)
C55 C50 C51 C52 178.5(2)
C49 C54 C58 C59 -125.0(2)
C49 C54 C58 C60 110.6(2)
C49 C50 C51 C52 -2.0(3)
C49 N7 C6 C5 164.64(19)
C49 N7 C4 N6 -152.80(19)
C49 N7 C4 N5 23.7(3)
C50 C49 N7 C6 89.5(2)
C50 C49 N7 C4 -128.4(2)
C50 C51 C52 C53 3.1(3)
C52 C53 C54 C49 -2.8(3)
C52 C53 C54 C58 174.8(2)
C39 C40 C41 C42 -0.5(4)
C39 C38 C43 C45 56.7(3)
C39 C38 C43 C44 -66.7(3)
C40 C39 C38 C37 -1.4(3)
C40 C39 C38 C43 177.6(2)
C40 C41 C42 C46 179.8(2)
C40 C41 C42 C37 1.2(3)
C37 C38 C43 C45 -124.4(2)
C37 C38 C43 C44 112.2(2)
C37 N6 C5 C6 -169.39(19)
C37 N6 C4 N7 179.97(18)
C37 N6 C4 N5 3.2(3)
C38 C39 C40 C41 0.6(4)
C38 C37 C42 C46 179.4(2)
C38 C37 C42 C41 -2.1(3)
C38 C37 N6 C5 -99.5(2)
C38 C37 N6 C4 72.7(3)
C42 C37 C38 C39 2.2(3)
C42 C37 C38 C43 -176.8(2)
C42 C37 N6 C5 80.3(3)
C42 C37 N6 C4 -107.5(2)
N3 C13 C18 C17 177.8(2)
N3 C13 C18 C19 -1.4(3)
N3 C2 C3 N4 -21.9(3)
N1 Cu1 N8 P2 -29(6)
Cu1 N1 P1 N2 175.4(5)
Cu1 N1 P1 N5 -7.2(7)
N7 C49 C50 C55 1.9(3)
N7 C49 C50 C51 -177.50(18)
N7 C6 C5 N6 -20.5(2)
N6 C37 C38 C39 -178.09(19)
N6 C37 C38 C43 3.0(3)
N6 C37 C42 C46 -0.3(3)
N6 C37 C42 C41 178.20(19)
C111 C110 O4 C113 -8.2(5)
C110 C111 C112 C113 -36.2(5)
C112 C111 C110 O4 28.6(5)
C112 C113 O4 C110 -16.2(5)
C58 C54 C49 C50 -173.68(19)
C58 C54 C49 N7 2.3(3)
C56 C55 C50 C49 -104.9(3)
C56 C55 C50 C51 74.5(3)
C57 C55 C50 C49 132.2(2)
C57 C55 C50 C51 -48.4(3)
P2 N9A C7A N11A -147.5(6)
P2 N9A C7A N10A 31.0(12)
P1 N2 C1 N3 -140.8(2)
P1 N2 C1 N4 43.8(4)
P1 N1 Cu1 N8 -139(4)
P1 N5 C4 N7 42.9(4)
P1 N5 C4 N6 -141.0(2)
O4 C113 C112 C111 33.1(5)
C14 C15 C16 C17 0.1(4)
C14 C13 C18 C17 0.8(3)
C14 C13 C18 C19 -178.4(2)
C15 C14 C13 N3 -177.8(2)
C15 C14 C13 C18 -0.7(3)
C15 C14 C22 C24 40.0(3)
C15 C14 C22 C23 -81.4(3)
C15 C16 C17 C18 0.0(4)
C16 C17 C18 C13 -0.4(4)
C16 C17 C18 C19 178.8(2)
C13 N3 C2 C3 -178.0(2)
C13 N3 C1 N2 12.8(3)
C13 N3 C1 N4 -171.0(2)
C13 C14 C15 C16 0.2(4)
C13 C14 C22 C24 -141.4(2)
C13 C14 C22 C23 97.1(3)
C13 C18 C19 C20 106.2(3)
C13 C18 C19 C21 -128.4(2)
C2 N3 C13 C14 86.6(3)
C2 N3 C13 C18 -90.5(3)
C2 N3 C1 N2 174.9(2)
C2 N3 C1 N4 -8.9(3)
C1 N3 C13 C14 -113.5(2)
C1 N3 C13 C18 69.4(3)
C1 N3 C2 C3 19.8(3)
C1 N2 P1 N1 29.2(3)
C1 N2 P1 N5 -148.8(2)
C1 N4 C3 C2 18.3(3)
C1 N4 C25 C30 -126.7(2)
C1 N4 C25 C26 58.5(3)
C17 C18 C19 C20 -73.0(3)
C17 C18 C19 C21 52.4(3)
C6 N7 C4 N6 -7.7(2)
C6 N7 C4 N5 168.8(2)
C3 N4 C1 N3 -6.5(3)
C3 N4 C1 N2 169.3(2)
C3 N4 C25 C30 89.9(3)
C3 N4 C25 C26 -84.9(3)
C5 N6 C4 N7 -7.0(2)
C5 N6 C4 N5 176.2(2)
C4 N7 C6 C5 18.0(2)
C4 N6 C5 C6 17.7(2)
C4 N5 P1 N2 -148.7(2)
C4 N5 P1 N1 33.5(3)
C33 C31 C26 C27 -61.5(3)
C33 C31 C26 C25 116.0(3)
C27 C26 C25 N4 175.5(2)
C27 C26 C25 C30 1.0(3)
C34 C30 C25 N4 3.3(3)
C34 C30 C25 C26 178.0(2)
C29 C30 C25 N4 -173.2(2)
C29 C30 C25 C26 1.6(3)
C30 C29 C28 C27 0.4(4)
C31 C26 C25 N4 -1.9(3)
C31 C26 C25 C30 -176.5(2)
C32 C31 C26 C27 62.8(3)
C32 C31 C26 C25 -119.8(2)
C28 C27 C26 C31 174.6(2)
C28 C27 C26 C25 -2.9(4)
C28 C29 C30 C34 -178.8(2)
C28 C29 C30 C25 -2.3(4)
C35 C34 C30 C29 75.9(3)
C35 C34 C30 C25 -100.5(3)
C22 C14 C15 C16 178.8(2)
C22 C14 C13 N3 3.7(3)
C22 C14 C13 C18 -179.3(2)
C36 C34 C30 C29 -47.5(3)
C36 C34 C30 C25 136.1(2)
C26 C27 C28 C29 2.3(4)
C25 N4 C1 N3 -152.3(2)
C25 N4 C1 N2 23.6(4)
C25 N4 C3 C2 166.6(2)
C95A C94A C90B C85A -120.7(6)
C95A C94A C90B C89B 57.4(6)
C1C C1J C97A C98A 175.2(5)
C1C C1J C97A N14A -4.3(8)
C96A C94A C90B C85A 112.8(5)
C96A C94A C90B C89B -69.2(4)
C94A C90B C89B C88B -178.1(4)
C1E C1C C1J C1I -78.4(7)
C1E C1C C1J C97A 109.5(7)
C1D C1C C1J C1I 53.9(8)
C1D C1C C1J C97A -118.1(7)
C1I C1J C97A C98A 3.7(8)
C1I C1J C97A N14A -175.8(5)
C1I C1K C99A C98A -4.8(11)
C1N C1L C98A C97A -127.5(8)
C1N C1L C98A C99A 55.5(10)
C10A N13A C85A C90B 51.8(7)
C10A N13A C85A C86B -127.7(5)
C10A N13A C11A C12A 24.3(8)
C10A N14A C12A C11A 25.6(8)
C1J C1I C1K C99A 5.8(10)
C1J C97A C98A C1L -179.2(5)
C1J C97A C98A C99A -2.2(8)
C1J C97A N14A C10A 70.3(8)
C1J C97A N14A C12A -98.5(7)
C1L C98A C99A C1K -179.8(7)
C97A C98A C99A C1K 3.1(10)
C97A N14A C12A C11A -164.1(6)
C98A C97A N14A C10A -109.2(7)
C98A C97A N14A C12A 82.0(7)
C1M C1L C98A C97A 107.5(7)
C1M C1L C98A C99A -69.5(8)
C1K C1I C1J C1C -178.0(5)
C1K C1I C1J C97A -5.4(9)
N13A C10A N14A C97A -179.6(6)
N13A C10A N14A C12A -9.1(7)
N13A C10A N12A P2 43.5(14)
N13A C85A C90B C94A -1.4(6)
N13A C85A C90B C89B -179.4(4)
N13A C85A C86B C87B 179.5(4)
N13A C85A C86B C91B 4.0(6)
N13A C11A C12A N14A -28.1(7)
C85A N13A C11A C12A 163.6(5)
C85A C90B C89B C88B 0.0
C85A C86B C91B C93B -109.4(8)
C85A C86B C91B C92B 122.5(7)
C90B C85A C86B C87B 0.0
C90B C85A C86B C91B -175.5(6)
C90B C89B C88B C87B 0.0
C89B C88B C87B C86B 0.0
C88B C87B C86B C85A 0.0
C88B C87B C86B C91B 175.7(5)
C87B C86B C91B C93B 74.9(8)
C87B C86B C91B C92B -53.1(9)
C86B C85A C90B C94A 178.1(4)
C86B C85A C90B C89B 0.0
O1A S1A C1B F1A -178.3(6)
O1A S1A C1B F2B -71.2(5)
O1A S1A C1B F3A 37.3(8)
N14A C10A N13A C85A -145.8(5)
N14A C10A N13A C11A -9.6(8)
N14A C10A N12A P2 -141.2(8)
N14A C97A C98A C1L 0.3(8)
N14A C97A C98A C99A 177.3(5)
C11A N13A C85A C90B -84.8(6)
C11A N13A C85A C86B 95.7(5)
O2B S1A C1B F1A -45.0(7)
O2B S1A C1B F2B 62.1(4)
O2B S1A C1B F3A 170.5(7)
O3A S1A C1B F1A 66.6(7)
O3A S1A C1B F2B 173.7(4)
O3A S1A C1B F3A -77.9(7)
C69A C67A C62A C61A 104.1(9)
C69A C67A C62A C63B -57.3(9)
C79A C74A C75A C76A 176.4(5)
C81A C79A C74A C73A -114.1(7)
C81A C79A C74A C75A 64.3(8)
C68A C67A C62A C61A -127.0(9)
C68A C67A C62A C63B 71.6(10)
C67A C62A C61A C66A -174.3(6)
C67A C62A C61A N10A 10.7(10)
C67A C62A C63B C64A -173.1(7)
C73A C74A C75A C76A -5.1(8)
C73A C78A C77A C76A -3.4(9)
C73A C78A C82A C84A -129.3(7)
C73A C78A C82A C83A 109.8(7)
C74A C73A C78A C77A 3.2(9)
C74A C73A C78A C82A -172.5(5)
C74A C73A N11A C9A 80.7(7)
C74A C73A N11A C7A -109.0(6)
C74A C75A C76A C77A 5.2(9)
C78A C73A C74A C79A 179.5(5)
C78A C73A C74A C75A 1.0(7)
C78A C73A N11A C9A -100.7(7)
C78A C73A N11A C7A 69.6(8)
C78A C77A C76A C75A -0.7(9)
C77A C78A C82A C84A 54.9(8)
C77A C78A C82A C83A -66.0(8)
C82A C78A C77A C76A 172.5(5)
C80A C79A C74A C73A 108.2(7)
C80A C79A C74A C75A -73.5(7)
C9A C8A N10A C7A 17.6(6)
C9A C8A N10A C61A 163.9(5)
N9A P2 N12A C10A -136.7(10)
N9A P2 N9B C7B 98(2)
N9A P2 N12B C10B -139.1(6)
N9A P2 N8 Cu1 104(3)
N9A C7A N11A C73A -3.0(9)
N9A C7A N11A C9A 168.1(6)
N9A C7A N10A C61A 33.7(10)
N9A C7A N10A C8A 176.6(6)
N12A P2 N9A C7A -141.7(7)
N12A P2 N9B C7B -153.7(6)
N12A P2 N12B C10B -14.2(14)
N12A P2 N8 Cu1 -68(3)
N12A C10A N13A C85A 30.3(11)
N12A C10A N13A C11A 166.6(8)
N12A C10A N14A C97A 4.1(11)
N12A C10A N14A C12A 174.6(7)
N11A C73A C74A C79A -1.9(7)
N11A C73A C74A C75A 179.6(4)
N11A C73A C78A C77A -175.4(5)
N11A C73A C78A C82A 8.9(8)
N11A C9A C8A N10A -22.2(6)
N11A C7A N10A C61A -147.5(5)
N11A C7A N10A C8A -4.6(6)
C63A C64B C65B C66B -10.8(9)
C62A C61A C66A C70A -176.7(6)
C62A C61A C66A C65A 1.9(8)
C62A C61A N10A C7A 47.5(9)
C62A C61A N10A C8A -93.1(7)
C61A C62A C63B C64A 25.5(11)
C61A C66A C70A C72A -106.8(6)
C61A C66A C70A C71A 133.3(5)
C61A C66A C65A C64A -5.1(8)
C66A C61A N10A C7A -128.1(5)
C66A C61A N10A C8A 91.3(6)
C70A C66A C65A C64A 173.5(6)
C8A C9A N11A C73A -167.6(5)
C8A C9A N11A C7A 21.1(6)
N10A C7A N11A C73A 178.2(5)
N10A C7A N11A C9A -10.7(6)
N10A C61A C66A C70A -1.0(7)
N10A C61A C66A C65A 177.6(4)
C65A C66A C70A C72A 74.9(6)
C65A C66A C70A C71A -45.1(7)
C65A C64A C63B C62A -28.6(11)
C87A C86A C91A C93A 65.4(7)
C87A C86A C91A C92A -56.5(8)
C87A C86A C85B C90A -4.8(8)
C87A C86A C85B N13B -177.3(5)
C89A C90A C94B C95B 54.1(7)
C89A C90A C94B C96B -54.4(7)
C89A C90A C85B C86A 6.3(7)
C89A C90A C85B N13B 179.0(5)
C90A C89A C88A C87A 0.2(9)
C88A C87A C86A C91A -177.1(5)
C88A C87A C86A C85B 0.8(8)
C88A C89A C90A C94B 170.2(5)
C88A C89A C90A C85B -4.0(8)
C86A C87A C88A C89A 1.6(9)
C91A C86A C85B C90A 173.0(5)
C91A C86A C85B N13B 0.4(8)
C73B C74B C79B C81B -118.7(6)
C73B C74B C79B C80B 126.8(5)
C73B C78B C77B C76B -1.8(9)
C76B C75B C74B C73B 2.3(8)
C76B C75B C74B C79B -177.7(5)
C75B C76B C77B C78B 0.4(10)
C75B C74B C79B C81B 61.3(7)
C75B C74B C79B C80B -53.2(6)
C74B C73B C78B C82B -170.7(5)
C74B C73B C78B C77B 3.7(8)
C74B C73B N11B C7B -95.3(7)
C74B C73B N11B C9B 73.8(7)
C71B C70B C66B C61B 129.0(7)
C71B C70B C66B C65B -51.4(9)
C70B C66B C65B C64B -173.7(5)
C72B C70B C66B C61B -106.4(8)
C72B C70B C66B C65B 73.2(8)
C82B C78B C77B C76B 172.5(6)
C78B C73B C74B C75B -4.0(8)
C78B C73B C74B C79B 176.0(5)
C78B C73B N11B C7B 90.0(7)
C78B C73B N11B C9B -101.0(7)
C77B C76B C75B C74B -0.6(10)
C11B C12B N14B C10B 18.5(7)
C11B C12B N14B C97B -171.2(6)
C11B N13B C85B C90A -90.3(6)
C11B N13B C85B C86A 82.4(7)
C10B N14B C97B C9 72.4(8)
C10B N14B C97B C98B -112.0(7)
C10B N13B C85B C90A 55.2(8)
C10B N13B C85B C86A -132.1(6)
C61B C66B C65B C64B 5.9(12)
C12B C11B N13B C10B 16.8(7)
C12B C11B N13B C85B 169.6(5)
C12B N14B C97B C9 -95.9(7)
C12B N14B C97B C98B 79.7(7)
C8B C9B N11B C73B -157.6(6)
C8B C9B N11B C7B 12.8(7)
C9B C8B N10B C61B 172.1(5)
C9B C8B N10B C7B 18.8(7)
C68B C67B C62B C63A 54.8(7)
C68B C67B C62B C61B -124.5(6)
C69B C67B C62B C63A -67.7(6)
C69B C67B C62B C61B 112.9(7)
C64B C63A C62B C61B -15.5(8)
C64B C63A C62B C67B 165.1(6)
C63B C62A C61A C66A -12.6(10)
C63B C62A C61A N10A 172.4(6)
C63B C64A C65A C66A 18.7(11)
C62B C63A C64B C65B 16.5(9)
C62B C61B C66B C70B 174.2(5)
C62B C61B C66B C65B -5.3(11)
C62B C61B N10B C8B -90.3(6)
C62B C61B N10B C7B 59.3(8)
C66B C61B C62B C63A 9.3(8)
C66B C61B C62B C67B -171.3(6)
C66B C61B N10B C8B 78.9(9)
C66B C61B N10B C7B -131.6(7)
C83B C82B C78B C73B 113.6(7)
C83B C82B C78B C77B -60.2(8)
N11B C73B C74B C75B -178.4(4)
N11B C73B C74B C79B 1.6(7)
N11B C73B C78B C82B 3.9(8)
N11B C73B C78B C77B 178.2(5)
N11B C7B N10B C61B -163.8(6)
N11B C7B N10B C8B -11.8(7)
N11B C7B N9B P2 -129.3(6)
N10B C61B C62B C63A 179.3(5)
N10B C61B C62B C67B -1.3(9)
N10B C61B C66B C70B 5.4(10)
N10B C61B C66B C65B -174.1(7)
N10B C8B C9B N11B -18.1(6)
N10B C7B N11B C73B 169.1(6)
N10B C7B N11B C9B -1.3(7)
N10B C7B N9B P2 53.3(9)
N9B P2 N9A C7A -67(2)
N9B P2 N12A C10A -145.9(9)
N9B P2 N12B C10B -147.4(5)
N9B P2 N8 Cu1 114(3)
N9B C7B N11B C73B -8.8(10)
N9B C7B N11B C9B -179.1(5)
N9B C7B N10B C61B 13.8(10)
N9B C7B N10B C8B 165.8(6)
N14B C10B N13B C11B -5.7(7)
N14B C10B N13B C85B -154.3(6)
N14B C10B N12B P2 -139.3(5)
N13B C11B C12B N14B -20.9(7)
N13B C10B N14B C12B -8.7(7)
N13B C10B N14B C97B -178.4(5)
N13B C10B N12B P2 47.2(8)
N12B P2 N9A C7A -131.0(7)
N12B P2 N12A C10A 165(2)
N12B P2 N9B C7B -144.3(6)
N12B P2 N8 Cu1 -80(3)
N12B C10B N14B C12B 177.1(5)
N12B C10B N14B C97B 7.4(9)
N12B C10B N13B C11B 168.1(6)
N12B C10B N13B C85B 19.6(9)
C12 C10 C98B C97B 121.2(7)
C12 C10 C98B C99B -57.2(7)
N8 P2 N9A C7A 45.9(9)
N8 P2 N12A C10A 35.8(11)
N8 P2 N9B C7B 24.5(7)
N8 P2 N12B C10B 44.3(6)
F3B C1A S1B O2A 173.9(6)
F3B C1A S1B O1B 64.6(6)
F3B C1A S1B O3B -56.8(6)
F2A C1A S1B O2A 47.4(6)
F2A C1A S1B O1B -61.9(5)
F2A C1A S1B O3B 176.7(5)
F1B C1A S1B O2A -62.1(6)
F1B C1A S1B O1B -171.3(4)
F1B C1A S1B O3B 67.3(5)
C1G C9 C8 C7 174.6(5)
C1G C9 C97B N14B 5.5(7)
C1G C9 C97B C98B -169.9(4)
C1H C1G C9 C8 -63.9(7)
C1H C1G C9 C97B 107.9(6)
C1F C1G C9 C8 51.6(8)
C1F C1G C9 C97B -136.7(6)
C94B C90A C85B C86A -168.4(5)
C94B C90A C85B N13B 4.3(7)
C84B C82B C78B C73B -122.9(7)
C84B C82B C78B C77B 63.3(8)
C85B C90A C94B C95B -131.7(5)
C85B C90A C94B C96B 119.8(5)
C85B C86A C91A C93A -112.4(7)
C85B C86A C91A C92A 125.7(7)
C10 C98B C97B N14B 3.2(7)
C10 C98B C97B C9 178.8(5)
C10 C98B C99B C7 177.3(5)
C9 C8 C7 C99B -6.8(9)
C8 C9 C97B N14B 177.5(5)
C8 C9 C97B C98B 2.1(8)
C8 C7 C99B C98B 6.0(9)
C11 C10 C98B C97B -120.5(7)
C11 C10 C98B C99B 61.1(8)
C97B C9 C8 C7 2.8(9)
C97B C98B C99B C7 -1.2(8)
C99B C98B C97B N14B -178.4(5)
C99B C98B C97B C9 -2.8(7)

loop_
_platon_squeeze_void_nr
_platon_squeeze_void_average_x
_platon_squeeze_void_average_y
_platon_squeeze_void_average_z
_platon_squeeze_void_volume
_platon_squeeze_void_count_electrons
_platon_squeeze_void_content
1 0.000 0.000 0.000 394 103 ' '
2 0.133 0.558 0.847 138 40 ' '
3 0.500 0.500 0.500 394 103 ' '
4 0.367 0.058 0.652 138 39 ' '
5 0.633 0.942 0.347 138 40 ' '
6 0.867 0.442 0.152 138 39 ' '
